data_7040522
loop_
_publ_author_name
'Efremova, Olga A.'
'Vorotnikov, Yuri A.'
'Brylev, Konstantin A.'
'Vorotnikova, Natalya A.'
'Novozhilov, Igor N.'
'Kuratieva, Natalia V.'
'Edeleva, Mariya V.'
'Benoit, David M.'
'Kitamura, Noboru'
'Mironov, Yuri V.'
'Shestopalov, Michael A.'
'Sutherland, Andrew J.'

_publ_section_title
;
 Octahedral molybdenum cluster complexes with aromatic sulfonate ligands.
;
_journal_issue 39
_journal_name_full 'Dalton transactions (Cambridge, England : 2003)'
_journal_page_first 15427
_journal_paper_doi 10.1039/c6dt02863b
_journal_volume 45
_journal_year 2016
_chemical_formula_moiety 'C42 H42 Br8 Mo6 O18 S6, 2(C16 H36 N), (C4 H10 O), 0.5(C3 H6 O), (H2O)'
_chemical_formula_sum 'C79.5 H129 Br8 Mo6 N2 O20.5 S6'
_chemical_formula_weight 2848.13
_space_group_IT_number 2
_symmetry_cell_setting triclinic
_symmetry_Int_Tables_number 2
_symmetry_space_group_name_Hall '-P 1'
_symmetry_space_group_name_H-M 'P -1'
_atom_sites_solution_hydrogens geom
_atom_sites_solution_primary direct
_atom_sites_solution_secondary difmap
_audit_creation_method SHELXL-97
_audit_update_record
;
2016-08-26 deposited with the CCDC.
2016-08-30 downloaded from the CCDC.
;
_cell_angle_alpha 89.503(3)
_cell_angle_beta 80.255(3)
_cell_angle_gamma 77.328(3)
_cell_formula_units_Z 2
_cell_length_a 13.1689(12)
_cell_length_b 16.0893(15)
_cell_length_c 26.593(3)
_cell_measurement_reflns_used 9953
_cell_measurement_temperature 150(2)
_cell_measurement_theta_max 28.31
_cell_measurement_theta_min 2.24
_cell_volume 5415.5(9)
_computing_cell_refinement 'Bruker SAINT'
_computing_data_collection 'Bruker APEX2'
_computing_data_reduction 'Bruker SAINT'
_computing_molecular_graphics 'Bruker SHELXTL'
_computing_publication_material 'Bruker SHELXTL'
_computing_structure_refinement 'Bruker SHELXTL'
_computing_structure_solution 'Bruker SHELXTL'
_diffrn_ambient_temperature 150(2)
_diffrn_detector_area_resol_mean 25
_diffrn_measured_fraction_theta_full 0.996
_diffrn_measured_fraction_theta_max 0.996
_diffrn_measurement_device_type 'Bruker Apex DUO CCD area-detector'
_diffrn_measurement_method '\f scans'
_diffrn_radiation_monochromator graphite
_diffrn_radiation_probe x-ray
_diffrn_radiation_type MoK\a
_diffrn_radiation_wavelength 0.71073
_diffrn_reflns_av_R_equivalents 0.0275
_diffrn_reflns_av_sigmaI/netI 0.0461
_diffrn_reflns_limit_h_max 16
_diffrn_reflns_limit_h_min -15
_diffrn_reflns_limit_k_max 19
_diffrn_reflns_limit_k_min -19
_diffrn_reflns_limit_l_max 32
_diffrn_reflns_limit_l_min -32
_diffrn_reflns_number 42506
_diffrn_reflns_theta_full 25.25
_diffrn_reflns_theta_max 25.68
_diffrn_reflns_theta_min 1.53
_diffrn_source 'fine-focus sealed tube'
_diffrn_standards_decay_% 0
_diffrn_standards_number 0
_exptl_absorpt_coefficient_mu 3.800
_exptl_absorpt_correction_T_max 0.8041
_exptl_absorpt_correction_T_min 0.4886
_exptl_absorpt_correction_type multi-scan
_exptl_absorpt_process_details 'Bruker SADABS'
_exptl_crystal_colour yellow
_exptl_crystal_density_diffrn 1.747
_exptl_crystal_density_method 'not measured'
_exptl_crystal_description plate
_exptl_crystal_F_000 2824
_exptl_crystal_size_max 0.22
_exptl_crystal_size_mid 0.16
_exptl_crystal_size_min 0.06
_refine_diff_density_max 5.150
_refine_diff_density_min -2.957
_refine_diff_density_rms 0.219
_refine_ls_extinction_method none
_refine_ls_goodness_of_fit_ref 1.137
_refine_ls_hydrogen_treatment constr
_refine_ls_matrix_type full
_refine_ls_number_parameters 1047
_refine_ls_number_reflns 20492
_refine_ls_number_restraints 60
_refine_ls_restrained_S_all 2.077
_refine_ls_R_factor_all 0.1009
_refine_ls_R_factor_gt 0.0716
_refine_ls_shift/su_max 0.006
_refine_ls_shift/su_mean 0.000
_refine_ls_structure_factor_coef Fsqd
_refine_ls_weighting_details 'calc w=1/[\s^2^(Fo^2^)+(0.1122P)^2^+32.0643P] where P=(Fo^2^+2Fc^2^)/3'
_refine_ls_weighting_scheme calc
_refine_ls_wR_factor_gt 0.1990
_refine_ls_wR_factor_ref 0.2145
_reflns_number_gt 14854
_reflns_number_total 20492
_reflns_threshold_expression >2\s(I)
_cod_data_source_file c6dt02863b2.cif
_cod_data_source_block yv251
_cod_depositor_comments 'Adding full bibliography for 7040521--7040526.cif.'
_cod_original_cell_volume 5415.6(9)
_cod_original_formula_sum 'C79.50 H129 Br8 Mo6 N2 O20.50 S6'
_cod_database_code 7040522

loop_
_symmetry_equiv_pos_as_xyz
'x, y, z'
'-x, -y, -z'

loop_
_atom_site_label
_atom_site_type_symbol
_atom_site_fract_x
_atom_site_fract_y
_atom_site_fract_z
_atom_site_U_iso_or_equiv
_atom_site_adp_type
_atom_site_occupancy
_atom_site_symmetry_multiplicity
_atom_site_calc_flag
_atom_site_refinement_flags
_atom_site_disorder_assembly
_atom_site_disorder_group
Mo1 Mo 0.10175(12) 0.03480(11) 0.52972(5) 0.0347(4) Uani 1 1 d . . .
Mo2 Mo -0.05576(12) 0.11229(9) 0.48663(6) 0.0360(4) Uani 1 1 d . . .
Mo3 Mo 0.08918(11) -0.01171(9) 0.43755(5) 0.0255(3) Uani 1 1 d . . .
Mo4 Mo -0.08850(9) 0.44240(7) 0.04143(5) 0.0176(3) Uani 1 1 d . . .
Mo5 Mo 0.08846(9) 0.39658(7) -0.02395(5) 0.0175(3) Uani 1 1 d . . .
Mo6 Mo 0.07636(9) 0.50290(7) 0.05222(5) 0.0170(3) Uani 1 1 d . . .
Br1 Br 0.24479(14) -0.08854(15) 0.48118(7) 0.0477(5) Uani 1 1 d . . .
Br2 Br -0.06755(16) 0.06632(17) 0.39566(7) 0.0561(6) Uani 1 1 d . . .
Br3 Br 0.13462(18) 0.13388(13) 0.45398(8) 0.0525(6) Uani 1 1 d . . .
Br4 Br -0.04163(18) 0.15548(14) 0.57887(8) 0.0542(6) Uani 1 1 d . . .
Br5 Br -0.09854(11) 0.54810(9) 0.11669(6) 0.0232(3) Uani 1 1 d . . .
Br6 Br -0.07597(11) 0.33748(9) -0.03448(6) 0.0233(4) Uani 1 1 d . . .
Br7 Br 0.25170(11) 0.45729(9) -0.01278(6) 0.0221(3) Uani 1 1 d . . .
Br8 Br 0.07550(11) 0.34452(9) 0.06908(6) 0.0227(3) Uani 1 1 d . . .
S3 S 0.1979(3) -0.0386(4) 0.31418(16) 0.0413(11) Uani 1 1 d D . .
S4 S -0.1897(4) 0.3275(4) 0.1327(2) 0.0563(16) Uani 1 1 d . . .
S5 S 0.2127(4) 0.2115(3) -0.08588(17) 0.0357(10) Uani 1 1 d . . .
S6 S 0.2052(3) 0.4665(2) 0.15391(15) 0.0239(8) Uani 1 1 d . . .
O31 O 0.1964(11) -0.0352(10) 0.3635(4) 0.064(4) Uani 1 1 d D B .
C31 C 0.3277(12) -0.0335(11) 0.2851(7) 0.032(4) Uani 1 1 d . B .
C32 C 0.3756(15) 0.0254(13) 0.3022(9) 0.051(5) Uani 1 1 d . . .
H32 H 0.3402 0.0641 0.3296 0.061 Uiso 1 1 calc R B .
C33 C 0.4772(18) 0.0272(14) 0.2784(10) 0.066(7) Uani 1 1 d . B .
H33 H 0.5101 0.0696 0.2887 0.079 Uiso 1 1 calc R . .
C34 C 0.5317(15) -0.0307(12) 0.2402(8) 0.045(5) Uani 1 1 d . . .
C35 C 0.4800(15) -0.0864(13) 0.2229(8) 0.047(5) Uani 1 1 d . B .
H35 H 0.5138 -0.1236 0.1945 0.056 Uiso 1 1 calc R . .
C36 C 0.3791(14) -0.0891(14) 0.2461(7) 0.045(5) Uani 1 1 d . . .
H36 H 0.3451 -0.1300 0.2348 0.053 Uiso 1 1 calc R B .
C37 C 0.6459(16) -0.0306(17) 0.2172(10) 0.071(7) Uani 1 1 d . B .
H37A H 0.6766 -0.0822 0.1958 0.106 Uiso 1 1 calc R . .
H37B H 0.6867 -0.0292 0.2447 0.106 Uiso 1 1 calc R . .
H37C H 0.6478 0.0198 0.1964 0.106 Uiso 1 1 calc R . .
O41 O -0.1962(8) 0.3788(7) 0.0853(4) 0.030(3) Uani 1 1 d . . .
C41 C -0.3057(15) 0.2867(12) 0.1416(8) 0.042(5) Uani 1 1 d . . .
O42 O -0.1959(16) 0.3849(13) 0.1766(7) 0.086(6) Uani 1 1 d . . .
C42 C -0.3035(15) 0.2076(13) 0.1228(8) 0.044(5) Uani 1 1 d . . .
H42 H -0.2408 0.1750 0.1031 0.052 Uiso 1 1 calc R . .
O43 O -0.1037(12) 0.2588(11) 0.1281(7) 0.072(5) Uani 1 1 d U . .
C43 C -0.3940(16) 0.1755(13) 0.1330(9) 0.050(5) Uani 1 1 d . . .
H43 H -0.3924 0.1200 0.1206 0.060 Uiso 1 1 calc R . .
C44 C -0.4864(15) 0.2226(12) 0.1607(8) 0.043(5) Uani 1 1 d . . .
C45 C -0.4862(15) 0.3027(13) 0.1770(9) 0.052(6) Uani 1 1 d . . .
H45 H -0.5498 0.3371 0.1949 0.062 Uiso 1 1 calc R . .
C46 C -0.3953(16) 0.3356(12) 0.1680(9) 0.048(5) Uani 1 1 d . . .
H46 H -0.3965 0.3912 0.1801 0.057 Uiso 1 1 calc R . .
C47 C -0.5839(17) 0.1874(17) 0.1711(12) 0.075(8) Uani 1 1 d . . .
H47A H -0.5985 0.1746 0.2074 0.112 Uiso 1 1 calc R . .
H47B H -0.5730 0.1350 0.1504 0.112 Uiso 1 1 calc R . .
H47C H -0.6438 0.2294 0.1623 0.112 Uiso 1 1 calc R . .
O51 O 0.1971(9) 0.2793(7) -0.0465(5) 0.033(3) Uani 1 1 d . . .
C51 C 0.2031(15) 0.1188(11) -0.0502(7) 0.037(4) Uani 1 1 d . . .
O52 O 0.1260(12) 0.2271(8) -0.1142(5) 0.048(3) Uani 1 1 d . . .
C52 C 0.2834(19) 0.0476(12) -0.0578(9) 0.053(5) Uani 1 1 d . . .
H52 H 0.3469 0.0469 -0.0811 0.064 Uiso 1 1 calc R . .
O53 O 0.3162(11) 0.1966(9) -0.1156(6) 0.055(4) Uani 1 1 d . . .
C53 C 0.268(2) -0.0255(12) -0.0295(9) 0.060(7) Uani 1 1 d . . .
H53 H 0.3225 -0.0759 -0.0351 0.072 Uiso 1 1 calc R . .
C54 C 0.1806(19) -0.0267(13) 0.0049(9) 0.054(6) Uani 1 1 d . . .
C55 C 0.105(2) 0.0459(13) 0.0114(10) 0.070(7) Uani 1 1 d . . .
H55 H 0.0418 0.0465 0.0350 0.084 Uiso 1 1 calc R . .
C56 C 0.1141(18) 0.1185(13) -0.0144(9) 0.057(6) Uani 1 1 d . . .
H56 H 0.0595 0.1685 -0.0077 0.069 Uiso 1 1 calc R . .
C57 C 0.169(2) -0.1055(16) 0.0328(12) 0.083(9) Uani 1 1 d . . .
H57A H 0.1143 -0.1291 0.0205 0.125 Uiso 1 1 calc R . .
H57B H 0.1474 -0.0918 0.0694 0.125 Uiso 1 1 calc R . .
H57C H 0.2360 -0.1474 0.0267 0.125 Uiso 1 1 calc R . .
O61 O 0.1661(8) 0.5131(7) 0.1098(4) 0.029(2) Uani 1 1 d . . .
C61 C 0.3218(12) 0.5018(9) 0.1556(6) 0.024(3) Uani 1 1 d . . .
O62 O 0.1340(9) 0.4955(8) 0.2008(5) 0.039(3) Uani 1 1 d . . .
C62 C 0.3923(13) 0.5043(11) 0.1107(7) 0.034(4) Uani 1 1 d . . .
H62 H 0.3779 0.4865 0.0791 0.040 Uiso 1 1 calc R . .
O63 O 0.2329(10) 0.3758(7) 0.1446(5) 0.040(3) Uani 1 1 d . . .
C63 C 0.4846(13) 0.5331(12) 0.1121(7) 0.039(4) Uani 1 1 d . . .
H63 H 0.5319 0.5361 0.0812 0.047 Uiso 1 1 calc R . .
C64 C 0.5080(13) 0.5573(12) 0.1582(8) 0.038(4) Uani 1 1 d . . .
C65 C 0.4376(13) 0.5538(13) 0.2027(8) 0.041(4) Uani 1 1 d . . .
H65 H 0.4526 0.5710 0.2342 0.049 Uiso 1 1 calc R . .
C66 C 0.3439(12) 0.5249(11) 0.2021(7) 0.031(4) Uani 1 1 d . . .
H66 H 0.2969 0.5214 0.2330 0.037 Uiso 1 1 calc R . .
C67 C 0.6095(15) 0.5873(17) 0.1580(10) 0.066(7) Uani 1 1 d . . .
H67A H 0.5956 0.6370 0.1812 0.099 Uiso 1 1 calc R . .
H67B H 0.6362 0.6029 0.1233 0.099 Uiso 1 1 calc R . .
H67C H 0.6622 0.5413 0.1692 0.099 Uiso 1 1 calc R . .
S21 S -0.1149(8) 0.3091(9) 0.4359(11) 0.094(3) Uani 0.35(2) 1 d PD A 1
C211 C -0.1698(8) 0.4068(5) 0.4663(3) 0.126(8) Uani 0.35(2) 1 d PGD A 1
C221 C -0.1046(9) 0.4637(5) 0.4677(3) 0.126(8) Uani 0.35(2) 1 d PG A 1
H221 H -0.0316 0.4472 0.4537 0.151 Uiso 0.35(2) 1 calc PR A 1
C231 C -0.1462(10) 0.5448(5) 0.4896(3) 0.126(8) Uani 0.35(2) 1 d PG A 1
H231 H -0.1017 0.5837 0.4905 0.151 Uiso 0.35(2) 1 calc PR A 1
C241 C -0.2531(10) 0.5689(5) 0.5101(3) 0.126(8) Uani 0.35(2) 1 d PG A 1
C251 C -0.3182(9) 0.5120(6) 0.5087(4) 0.126(8) Uani 0.35(2) 1 d PG A 1
H251 H -0.3913 0.5285 0.5228 0.151 Uiso 0.35(2) 1 calc PR A 1
C261 C -0.2766(8) 0.4309(5) 0.4868(3) 0.126(8) Uani 0.35(2) 1 d PG A 1
H261 H -0.3211 0.3921 0.4859 0.151 Uiso 0.35(2) 1 calc PR A 1
C271 C -0.2924(11) 0.6623(6) 0.5353(4) 0.126(8) Uani 0.35(2) 1 d PG A 1
H27A H -0.2329 0.6906 0.5318 0.189 Uiso 0.175(10) 1 calc PR A 1
H27B H -0.3207 0.6587 0.5716 0.189 Uiso 0.175(10) 1 calc PR A 1
H27C H -0.3478 0.6952 0.5182 0.189 Uiso 0.175(10) 1 calc PR A 1
H27D H -0.3680 0.6724 0.5493 0.189 Uiso 0.175(10) 1 calc PR A 1
H27E H -0.2803 0.7044 0.5094 0.189 Uiso 0.175(10) 1 calc PR A 1
H27F H -0.2531 0.6678 0.5629 0.189 Uiso 0.175(10) 1 calc PR A 1
S22 S -0.1238(14) 0.3016(8) 0.4395(7) 0.094(3) Uani 0.65(2) 1 d PD A 2
O211 O -0.142(4) 0.2324(17) 0.4574(18) 0.061(7) Uani 0.35(2) 1 d PD A 1
C212 C -0.147(6) 0.401(2) 0.469(2) 0.126(8) Uani 0.65(2) 1 d PD A 2
C222 C -0.085(6) 0.461(4) 0.447(2) 0.126(8) Uani 0.65(2) 1 d P A 2
H222 H -0.0254 0.4441 0.4202 0.151 Uiso 0.65(2) 1 calc PR A 2
C232 C -0.120(6) 0.552(4) 0.468(2) 0.126(8) Uani 0.65(2) 1 d P A 2
H232 H -0.0899 0.5951 0.4513 0.151 Uiso 0.65(2) 1 calc PR A 2
C242 C -0.190(6) 0.572(4) 0.508(2) 0.126(8) Uani 0.65(2) 1 d P A 2
C252 C -0.244(6) 0.511(4) 0.526(2) 0.126(8) Uani 0.65(2) 1 d P A 2
H252 H -0.2982 0.5274 0.5555 0.151 Uiso 0.65(2) 1 calc PR A 2
C262 C -0.228(6) 0.431(4) 0.507(2) 0.126(8) Uani 0.65(2) 1 d P A 2
H262 H -0.2743 0.3952 0.5201 0.151 Uiso 0.65(2) 1 calc PR A 2
C272 C -0.203(6) 0.666(3) 0.526(2) 0.126(8) Uani 0.65(2) 1 d P A 2
H27G H -0.1395 0.6862 0.5113 0.189 Uiso 0.65(2) 1 calc PR A 2
H27H H -0.2116 0.6690 0.5634 0.189 Uiso 0.65(2) 1 calc PR A 2
H27I H -0.2648 0.7012 0.5148 0.189 Uiso 0.65(2) 1 calc PR A 2
O322 O 0.1225(19) 0.022(2) 0.2917(11) 0.100(7) Uani 0.68(4) 1 d PDU B 2
O321 O 0.1221(7) 0.0195(4) 0.2958(3) 0.100(7) Uani 0.32(4) 1 d PGD B 1
O331 O 0.1731(8) -0.1059(4) 0.2872(4) 0.085(11) Uani 0.32(4) 1 d PGD B 1
O332 O 0.1918(8) -0.1273(4) 0.3110(4) 0.085(11) Uani 0.68(4) 1 d PGD B 2
C431 C 0.1052(8) 0.6253(4) 0.3498(3) 0.059(6) Uani 0.58(5) 1 d PG C 1
H43A H 0.0534 0.6647 0.3750 0.071 Uiso 0.58(5) 1 calc PR C 1
H43B H 0.1026 0.5662 0.3594 0.071 Uiso 0.58(5) 1 calc PR C 1
C432 C 0.106(5) 0.620(4) 0.350(2) 0.059(6) Uani 0.42(5) 1 d P C 2
H43C H 0.1566 0.6544 0.3564 0.071 Uiso 0.42(5) 1 calc PR C 2
H43D H 0.0410 0.6393 0.3760 0.071 Uiso 0.42(5) 1 calc PR C 2
C433 C 0.2763(5) 0.2969(4) 0.3194(3) 0.097(8) Uani 0.81(4) 1 d PGD D 1
H43E H 0.3132 0.2361 0.3150 0.117 Uiso 0.81(4) 1 calc PR D 1
H43F H 0.2353 0.3055 0.3545 0.117 Uiso 0.81(4) 1 calc PR D 1
C434 C 0.280(12) 0.293(13) 0.3186(16) 0.097(8) Uani 0.19(4) 1 d PD D 2
H43G H 0.3214 0.3376 0.3146 0.117 Uiso 0.19(4) 1 calc PR D 2
H43H H 0.3294 0.2399 0.3034 0.117 Uiso 0.19(4) 1 calc PR D 2
C441 C 0.214(4) 0.639(3) 0.3499(18) 0.072(16) Uani 0.58(5) 1 d P C 1
H44A H 0.2637 0.6038 0.3229 0.108 Uiso 0.58(5) 1 calc PR C 1
H44B H 0.2342 0.6241 0.3831 0.108 Uiso 0.58(5) 1 calc PR C 1
H44C H 0.2138 0.6996 0.3439 0.108 Uiso 0.58(5) 1 calc PR C 1
C442 C 0.149(6) 0.535(4) 0.359(2) 0.08(2) Uani 0.42(5) 1 d P C 2
H44D H 0.1192 0.4979 0.3399 0.120 Uiso 0.42(5) 1 calc PR C 2
H44E H 0.1321 0.5247 0.3959 0.120 Uiso 0.42(5) 1 calc PR C 2
H44F H 0.2258 0.5235 0.3487 0.120 Uiso 0.42(5) 1 calc PR C 2
C443 C 0.359(3) 0.351(2) 0.3139(15) 0.097(8) Uani 0.81(4) 1 d PD D 1
H44G H 0.4030 0.3404 0.2800 0.146 Uiso 0.81(4) 1 calc PR D 1
H44H H 0.4031 0.3363 0.3402 0.146 Uiso 0.81(4) 1 calc PR D 1
H44I H 0.3233 0.4115 0.3179 0.146 Uiso 0.81(4) 1 calc PR D 1
C444 C 0.2602(6) 0.2777(4) 0.3764(3) 0.097(8) Uani 0.19(4) 1 d PGD D 2
H44J H 0.3271 0.2685 0.3893 0.146 Uiso 0.09(2) 1 calc PR D 2
H44K H 0.2299 0.2273 0.3827 0.146 Uiso 0.09(2) 1 calc PR D 2
H44L H 0.2109 0.3276 0.3940 0.146 Uiso 0.09(2) 1 calc PR D 2
H44M H 0.1848 0.2804 0.3881 0.146 Uiso 0.09(2) 1 calc PR D 2
H44N H 0.2820 0.3216 0.3947 0.146 Uiso 0.09(2) 1 calc PR D 2
H44O H 0.3011 0.2214 0.3833 0.146 Uiso 0.09(2) 1 calc PR D 2
N1A N 0.0334(12) 0.2715(10) 0.2605(6) 0.041(4) Uani 1 1 d . . .
C11A C 0.0803(15) 0.2402(13) 0.2062(8) 0.046(5) Uani 1 1 d . . .
H11A H 0.0219 0.2469 0.1864 0.055 Uiso 1 1 calc R . .
H11B H 0.1269 0.2779 0.1913 0.055 Uiso 1 1 calc R . .
C12A C 0.1424(16) 0.1497(13) 0.1991(8) 0.048(5) Uani 1 1 d . . .
H12A H 0.0989 0.1110 0.2158 0.057 Uiso 1 1 calc R . .
H12B H 0.2060 0.1431 0.2153 0.057 Uiso 1 1 calc R . .
C13A C 0.1757(17) 0.1258(15) 0.1419(8) 0.055(6) Uani 1 1 d . . .
H13A H 0.1124 0.1311 0.1256 0.066 Uiso 1 1 calc R . .
H13B H 0.2189 0.1645 0.1249 0.066 Uiso 1 1 calc R . .
C14A C 0.2400(9) 0.0337(5) 0.1365(3) 0.081(8) Uani 1 1 d G . .
H14A H 0.3046 0.0297 0.1509 0.122 Uiso 1 1 calc R . .
H14B H 0.2587 0.0161 0.1003 0.122 Uiso 1 1 calc R . .
H14C H 0.1978 -0.0038 0.1549 0.122 Uiso 1 1 calc R . .
C21A C -0.0219(16) 0.3629(13) 0.2575(9) 0.052(6) Uani 1 1 d . . .
H21A H 0.0302 0.3943 0.2402 0.063 Uiso 1 1 calc R . .
H21B H -0.0763 0.3654 0.2357 0.063 Uiso 1 1 calc R . .
C22A C -0.0730(18) 0.4078(14) 0.3060(11) 0.065(7) Uani 1 1 d . . .
H22A H -0.0183 0.4155 0.3258 0.078 Uiso 1 1 calc R . .
H22B H -0.1177 0.3730 0.3262 0.078 Uiso 1 1 calc R . .
C23A C -0.140(2) 0.4934(16) 0.2972(14) 0.087(9) Uani 1 1 d . . .
H23A H -0.1979 0.4851 0.2797 0.105 Uiso 1 1 calc R . .
H23B H -0.0964 0.5259 0.2745 0.105 Uiso 1 1 calc R . .
C24A C -0.187(3) 0.545(2) 0.346(2) 0.142(18) Uani 1 1 d . . .
H24A H -0.2373 0.5163 0.3673 0.213 Uiso 1 1 calc R . .
H24B H -0.2243 0.6019 0.3384 0.213 Uiso 1 1 calc R . .
H24C H -0.1308 0.5496 0.3651 0.213 Uiso 1 1 calc R . .
C31A C -0.0429(6) 0.2195(4) 0.2879(3) 0.041(5) Uani 1 1 d G . .
H31A H -0.0685 0.2425 0.3232 0.049 Uiso 1 1 calc R . .
H31B H -0.0038 0.1598 0.2897 0.049 Uiso 1 1 calc R . .
C32A C -0.1394(15) 0.2199(12) 0.2616(8) 0.040(4) Uani 1 1 d . . .
H32A H -0.1766 0.2794 0.2572 0.048 Uiso 1 1 calc R . .
H32B H -0.1156 0.1915 0.2275 0.048 Uiso 1 1 calc R . .
C33A C -0.2139(15) 0.1733(12) 0.2944(8) 0.042(5) Uani 1 1 d . . .
H33A H -0.1772 0.1132 0.2972 0.050 Uiso 1 1 calc R . .
H33B H -0.2332 0.1997 0.3292 0.050 Uiso 1 1 calc R . .
C34A C -0.312(2) 0.1759(19) 0.2728(10) 0.074(8) Uani 1 1 d . . .
H34A H -0.3456 0.2352 0.2671 0.112 Uiso 1 1 calc R . .
H34B H -0.3615 0.1508 0.2968 0.112 Uiso 1 1 calc R . .
H34C H -0.2945 0.1434 0.2403 0.112 Uiso 1 1 calc R . .
C41A C 0.1181(16) 0.2620(14) 0.2947(8) 0.048(5) Uani 1 1 d . D .
H41A H 0.0817 0.2759 0.3303 0.057 Uiso 1 1 calc R . .
H41B H 0.1555 0.2014 0.2932 0.057 Uiso 1 1 calc R . .
C42A C 0.2013(5) 0.3161(4) 0.2824(3) 0.058(6) Uani 1 1 d G . .
H42A H 0.2401 0.3028 0.2471 0.070 Uiso 1 1 calc R D 1
H42B H 0.1664 0.3774 0.2850 0.070 Uiso 1 1 calc R D 1
N1B N 0.0161(11) 0.7584(8) 0.2361(5) 0.030(3) Uani 1 1 d . . .
C11B C -0.0161(13) 0.8556(9) 0.2383(6) 0.029(4) Uani 1 1 d . . .
H11C H -0.0791 0.8735 0.2652 0.035 Uiso 1 1 calc R . .
H11D H 0.0418 0.8783 0.2484 0.035 Uiso 1 1 calc R . .
C12B C -0.0407(14) 0.8948(10) 0.1892(7) 0.035(4) Uani 1 1 d . . .
H12C H -0.1013 0.8753 0.1795 0.042 Uiso 1 1 calc R . .
H12D H 0.0210 0.8766 0.1616 0.042 Uiso 1 1 calc R . .
C13B C -0.0675(15) 0.9914(11) 0.1956(8) 0.043(5) Uani 1 1 d . . .
H13C H -0.0079 1.0106 0.2065 0.052 Uiso 1 1 calc R . .
H13D H -0.1306 1.0095 0.2224 0.052 Uiso 1 1 calc R . .
C14B C -0.0896(12) 1.0332(5) 0.1441(5) 0.064(6) Uani 1 1 d G . .
H14D H -0.0296 1.0112 0.1170 0.096 Uiso 1 1 calc R . .
H14E H -0.0995 1.0952 0.1477 0.096 Uiso 1 1 calc R . .
H14F H -0.1536 1.0196 0.1354 0.096 Uiso 1 1 calc R . .
C21B C 0.1082(13) 0.7268(10) 0.1932(6) 0.029(4) Uani 1 1 d . . .
H21C H 0.1300 0.6641 0.1952 0.035 Uiso 1 1 calc R . .
H21D H 0.0827 0.7390 0.1604 0.035 Uiso 1 1 calc R . .
C22B C 0.2051(14) 0.7634(12) 0.1919(7) 0.036(4) Uani 1 1 d . . .
H22C H 0.2422 0.7405 0.2202 0.043 Uiso 1 1 calc R . .
H22D H 0.1836 0.8262 0.1965 0.043 Uiso 1 1 calc R . .
C23B C 0.2786(15) 0.7402(12) 0.1413(7) 0.040(4) Uani 1 1 d . . .
H23C H 0.2993 0.6773 0.1373 0.048 Uiso 1 1 calc R . .
H23D H 0.2395 0.7618 0.1134 0.048 Uiso 1 1 calc R . .
C24B C 0.3770(17) 0.7749(14) 0.1356(8) 0.054(6) Uani 1 1 d . . .
H24D H 0.3581 0.8371 0.1337 0.082 Uiso 1 1 calc R . .
H24E H 0.4247 0.7509 0.1042 0.082 Uiso 1 1 calc R . .
H24F H 0.4123 0.7592 0.1650 0.082 Uiso 1 1 calc R . .
C31B C -0.0731(8) 0.7175(5) 0.2242(4) 0.033(4) Uani 1 1 d G . .
H31C H -0.0872 0.7344 0.1897 0.039 Uiso 1 1 calc R . .
H31D H -0.0479 0.6548 0.2232 0.039 Uiso 1 1 calc R . .
C32B C -0.1770(14) 0.7411(12) 0.2618(7) 0.039(4) Uani 1 1 d . . .
H32C H -0.1670 0.7183 0.2958 0.047 Uiso 1 1 calc R . .
H32D H -0.2013 0.8038 0.2654 0.047 Uiso 1 1 calc R . .
C33B C -0.2579(15) 0.7031(12) 0.2416(8) 0.042(4) Uani 1 1 d . . .
H33C H -0.2325 0.6405 0.2380 0.050 Uiso 1 1 calc R . .
H33D H -0.2658 0.7253 0.2073 0.050 Uiso 1 1 calc R . .
C34B C -0.3652(17) 0.7242(16) 0.2767(9) 0.060(6) Uani 1 1 d . . .
H34D H -0.3579 0.7010 0.3104 0.090 Uiso 1 1 calc R . .
H34E H -0.4155 0.6989 0.2621 0.090 Uiso 1 1 calc R . .
H34F H -0.3909 0.7862 0.2800 0.090 Uiso 1 1 calc R . .
C41B C 0.0456(14) 0.7348(11) 0.2886(6) 0.033(4) Uani 1 1 d . C .
H41C H 0.1048 0.7612 0.2932 0.039 Uiso 1 1 calc R . .
H41D H -0.0155 0.7600 0.3152 0.039 Uiso 1 1 calc R . .
C42B C 0.0771(7) 0.6408(4) 0.2972(3) 0.052(5) Uani 1 1 d G . .
H42C H 0.1387 0.6147 0.2711 0.063 Uiso 1 1 calc R C 1
H42D H 0.0181 0.6137 0.2936 0.063 Uiso 1 1 calc R C 1
O11S O 0.5354(15) 0.2261(12) 0.0069(8) 0.085(6) Uani 1 1 d . . .
C11S C 0.622(2) 0.3412(18) 0.0064(10) 0.074(7) Uani 1 1 d . . .
H11E H 0.6647 0.3204 0.0328 0.111 Uiso 1 1 calc R A .
H11F H 0.6072 0.4037 0.0068 0.111 Uiso 1 1 calc R . .
H11G H 0.6616 0.3189 -0.0271 0.111 Uiso 1 1 calc R . .
C12S C 0.519(2) 0.3113(16) 0.0171(12) 0.086(9) Uani 1 1 d . A .
H12E H 0.4858 0.3238 0.0533 0.103 Uiso 1 1 calc R . .
H12F H 0.4692 0.3428 -0.0044 0.103 Uiso 1 1 calc R . .
C13S C 0.423(5) 0.217(4) 0.018(3) 0.111(12) Uani 0.60 1 d P A 1
H13E H 0.3867 0.2494 0.0501 0.134 Uiso 0.60 1 calc PR A 1
H13F H 0.3859 0.2399 -0.0098 0.134 Uiso 0.60 1 calc PR A 1
C14S C 0.4210(11) 0.1245(7) 0.0245(3) 0.111(12) Uani 0.60 1 d PGU A 1
H14G H 0.4827 0.0895 0.0027 0.167 Uiso 0.60 1 calc PR A 1
H14 H 0.3563 0.1141 0.0146 0.167 Uiso 0.60 1 calc PR A 1
H14I H 0.4224 0.1096 0.0602 0.167 Uiso 0.60 1 calc PR A 1
O21S O 0.425(3) 0.160(3) 0.3914(16) 0.090(12) Uani 0.50 1 d P . .
C21S C 0.571(4) 0.191(4) 0.421(2) 0.072(10) Uani 0.50 1 d P . .
H21E H 0.5702 0.2319 0.3937 0.108 Uiso 0.50 1 calc PR . .
H21F H 0.6376 0.1482 0.4151 0.108 Uiso 0.50 1 calc PR . .
H21G H 0.5657 0.2218 0.4539 0.108 Uiso 0.50 1 calc PR . .
C22S C 0.478(3) 0.148(3) 0.4239(15) 0.054(11) Uani 0.50 1 d P . .
C23S C 0.465(4) 0.093(4) 0.462(2) 0.072(10) Uani 0.50 1 d P . .
H23E H 0.4073 0.0657 0.4580 0.108 Uiso 0.50 1 calc PR . .
H23F H 0.4475 0.1244 0.4951 0.108 Uiso 0.50 1 calc PR . .
H23G H 0.5303 0.0496 0.4611 0.108 Uiso 0.50 1 calc PR . .
O1W O 0.4628(16) 0.5381(8) 0.6075(6) 0.15(3) Uani 0.33 1 d PGU A 1
O2W O 0.4862(18) 0.4696(9) 0.6730(6) 0.11(2) Uani 0.33 1 d PGU A 1
O3W O 0.4433(18) 0.5317(9) 0.6583(6) 0.100(19) Uani 0.33 1 d PGU A 2
O212 O -0.1103(9) 0.2485(5) 0.4870(3) 0.061(7) Uani 0.65(2) 1 d PG A 2
O221 O -0.2086(6) 0.3028(5) 0.4112(3) 0.094(3) Uani 1 1 d G . .
O23 O -0.0177(7) 0.2942(4) 0.4096(2) 0.131(10) Uani 1 1 d G . .
C15S C 0.4667(12) 0.1780(8) -0.0052(4) 0.111(12) Uani 0.40 1 d PG A 2
H15A H 0.5046 0.1184 -0.0144 0.134 Uiso 0.40 1 calc PR A 2
H15B H 0.4330 0.2024 -0.0342 0.134 Uiso 0.40 1 calc PR A 2
C16S C 0.3789(11) 0.1821(7) 0.0462(3) 0.111(12) Uani 0.40 1 d PG A 2
H16A H 0.3253 0.1516 0.0399 0.167 Uiso 0.20 1 calc PR A 2
H16B H 0.3452 0.2417 0.0557 0.167 Uiso 0.20 1 calc PR A 2
H16C H 0.4133 0.1555 0.0741 0.167 Uiso 0.20 1 calc PR A 2
H16D H 0.3972 0.2142 0.0732 0.167 Uiso 0.20 1 calc PR A 2
H16E H 0.3773 0.1241 0.0574 0.167 Uiso 0.20 1 calc PR A 2
H16F H 0.3092 0.2104 0.0391 0.167 Uiso 0.20 1 calc PR A 2
S1 S 0.2493(6) 0.0780(6) 0.6133(3) 0.089(3) Uani 1 1 d . E 1
O11 O 0.2247(16) 0.0717(15) 0.5605(8) 0.095(4) Uani 1 1 d U E 1
C11 C 0.343(3) 0.145(2) 0.6031(14) 0.104(5) Uani 1 1 d U E 1
O12 O 0.1697(15) 0.1125(15) 0.6473(6) 0.091(7) Uani 1 1 d . E 1
C12 C 0.439(2) 0.107(2) 0.6181(9) 0.074(8) Uani 1 1 d . E 1
H12 H 0.4488 0.0510 0.6312 0.089 Uiso 1 1 calc R E 1
O13 O 0.3052(17) -0.0064(15) 0.6350(8) 0.095(4) Uani 1 1 d . E 1
C13 C 0.519(2) 0.149(2) 0.6142(10) 0.076(8) Uani 1 1 d . E 1
H13 H 0.5827 0.1229 0.6260 0.091 Uiso 1 1 calc R E 1
C14 C 0.509(3) 0.229(2) 0.5929(14) 0.104(5) Uani 1 1 d . E 1
C15 C 0.412(3) 0.265(2) 0.5763(13) 0.104(5) Uani 1 1 d . E 1
H15 H 0.4029 0.3182 0.5596 0.125 Uiso 1 1 calc R E 1
C16 C 0.327(3) 0.219(2) 0.5853(13) 0.104(5) Uani 1 1 d . E 1
H16 H 0.2590 0.2451 0.5779 0.125 Uiso 1 1 calc R E 1
C17 C 0.603(3) 0.270(2) 0.5962(13) 0.104(5) Uani 1 1 d . E 1
H17A H 0.6603 0.2271 0.6069 0.156 Uiso 1 1 calc R E 1
H17B H 0.5812 0.3176 0.6211 0.156 Uiso 1 1 calc R E 1
H17C H 0.6285 0.2905 0.5626 0.156 Uiso 1 1 calc R E 1

loop_
_atom_site_aniso_label
_atom_site_aniso_U_11
_atom_site_aniso_U_22
_atom_site_aniso_U_33
_atom_site_aniso_U_23
_atom_site_aniso_U_13
_atom_site_aniso_U_12
Mo1 0.0294(8) 0.0545(10) 0.0211(8) -0.0077(7) 0.0037(6) -0.0170(7)
Mo2 0.0389(9) 0.0285(8) 0.0319(8) 0.0066(6) 0.0083(7) 0.0000(6)
Mo3 0.0253(7) 0.0329(8) 0.0169(7) 0.0001(5) 0.0022(5) -0.0077(6)
Mo4 0.0141(6) 0.0145(6) 0.0268(7) 0.0029(5) -0.0053(5) -0.0075(5)
Mo5 0.0145(6) 0.0121(6) 0.0274(7) 0.0002(5) -0.0055(5) -0.0046(5)
Mo6 0.0138(6) 0.0141(6) 0.0255(7) 0.0020(5) -0.0055(5) -0.0066(5)
Br1 0.0284(9) 0.0731(14) 0.0322(10) 0.0065(9) 0.0008(8) 0.0039(9)
Br2 0.0374(11) 0.0996(18) 0.0237(10) 0.0164(10) -0.0032(8) -0.0010(11)
Br3 0.0626(13) 0.0418(11) 0.0503(12) -0.0045(9) 0.0198(10) -0.0282(10)
Br4 0.0604(13) 0.0498(12) 0.0489(12) -0.0246(10) 0.0220(10) -0.0278(10)
Br5 0.0201(7) 0.0241(8) 0.0270(8) 0.0002(6) -0.0040(6) -0.0085(6)
Br6 0.0224(7) 0.0158(7) 0.0360(9) 0.0015(6) -0.0095(6) -0.0099(6)
Br7 0.0146(7) 0.0208(7) 0.0323(8) 0.0027(6) -0.0053(6) -0.0060(5)
Br8 0.0214(7) 0.0169(7) 0.0337(8) 0.0066(6) -0.0102(6) -0.0085(6)
S3 0.027(2) 0.074(3) 0.021(2) 0.003(2) -0.0002(17) -0.013(2)
S4 0.042(3) 0.063(3) 0.082(4) 0.047(3) -0.032(3) -0.035(3)
S5 0.049(3) 0.024(2) 0.034(2) -0.0018(17) -0.010(2) -0.0049(19)
S6 0.0211(19) 0.0232(19) 0.032(2) 0.0031(16) -0.0089(16) -0.0115(15)
O31 0.037(8) 0.102(13) 0.044(9) 0.018(8) 0.011(6) -0.013(8)
C31 0.020(8) 0.040(10) 0.033(9) 0.013(8) 0.003(7) -0.005(7)
C32 0.039(11) 0.044(11) 0.065(14) -0.021(10) 0.014(10) -0.018(9)
C33 0.061(14) 0.053(13) 0.084(17) -0.030(12) 0.026(13) -0.038(12)
C34 0.037(10) 0.039(10) 0.056(13) -0.002(9) 0.010(9) -0.015(9)
C35 0.037(11) 0.047(11) 0.048(12) -0.009(9) 0.013(9) -0.007(9)
C36 0.028(9) 0.069(14) 0.036(11) -0.015(9) 0.005(8) -0.015(9)
C37 0.034(12) 0.085(18) 0.090(19) -0.020(15) 0.021(12) -0.030(12)
O41 0.022(6) 0.034(6) 0.041(7) 0.012(5) -0.011(5) -0.017(5)
C41 0.035(10) 0.043(11) 0.062(13) 0.023(10) -0.026(9) -0.025(9)
O42 0.128(16) 0.110(15) 0.062(11) 0.034(10) -0.051(11) -0.090(13)
C42 0.030(10) 0.052(12) 0.049(12) 0.006(9) -0.006(8) -0.011(9)
O43 0.052(8) 0.068(9) 0.103(11) 0.045(8) -0.015(7) -0.027(7)
C43 0.041(11) 0.041(11) 0.071(15) 0.000(10) -0.008(10) -0.015(9)
C44 0.036(10) 0.035(10) 0.064(13) 0.018(9) -0.012(9) -0.016(8)
C45 0.034(10) 0.040(11) 0.073(15) 0.015(10) 0.010(10) -0.005(9)
C46 0.051(12) 0.025(9) 0.072(15) 0.013(9) -0.017(11) -0.013(9)
C47 0.038(12) 0.081(17) 0.12(2) 0.039(16) -0.016(13) -0.037(12)
O51 0.030(6) 0.018(5) 0.050(8) 0.000(5) -0.011(5) 0.001(5)
C51 0.047(11) 0.025(9) 0.038(10) -0.004(7) -0.015(9) -0.003(8)
O52 0.074(10) 0.032(7) 0.044(8) -0.004(6) -0.026(7) -0.012(7)
C52 0.066(14) 0.034(11) 0.060(14) -0.001(10) -0.016(11) -0.007(10)
O53 0.056(9) 0.038(8) 0.055(9) -0.008(7) 0.016(7) 0.004(6)
C53 0.086(18) 0.017(9) 0.075(16) -0.002(9) -0.035(14) 0.012(10)
C54 0.061(14) 0.037(11) 0.062(15) 0.013(10) -0.008(12) -0.005(10)
C55 0.080(17) 0.032(11) 0.084(18) 0.013(11) 0.013(14) -0.001(11)
C56 0.055(13) 0.028(10) 0.080(17) 0.007(10) 0.005(12) -0.002(9)
C57 0.10(2) 0.045(14) 0.10(2) 0.025(14) -0.023(18) -0.017(14)
O61 0.027(6) 0.026(6) 0.042(7) 0.004(5) -0.018(5) -0.013(5)
C61 0.021(8) 0.018(7) 0.033(9) -0.004(6) -0.010(7) -0.004(6)
O62 0.029(6) 0.049(8) 0.044(7) 0.000(6) -0.002(5) -0.019(6)
C62 0.026(9) 0.041(10) 0.036(10) -0.007(8) -0.004(7) -0.013(7)
O63 0.043(7) 0.026(6) 0.060(8) 0.009(6) -0.028(6) -0.014(5)
C63 0.026(9) 0.052(11) 0.036(10) -0.004(8) 0.004(7) -0.008(8)
C64 0.019(8) 0.040(10) 0.057(12) -0.014(9) -0.010(8) -0.007(7)
C65 0.021(9) 0.056(12) 0.048(11) -0.015(9) -0.010(8) -0.011(8)
C66 0.022(8) 0.038(9) 0.036(10) -0.007(7) -0.010(7) -0.009(7)
C67 0.025(10) 0.092(18) 0.086(18) -0.027(14) -0.007(11) -0.023(11)
S21 0.145(8) 0.053(4) 0.076(5) 0.004(4) -0.020(5) -0.001(4)
C211 0.19(2) 0.086(12) 0.101(16) -0.021(11) -0.004(14) -0.034(14)
C221 0.19(2) 0.086(12) 0.101(16) -0.021(11) -0.004(14) -0.034(14)
C231 0.19(2) 0.086(12) 0.101(16) -0.021(11) -0.004(14) -0.034(14)
C241 0.19(2) 0.086(12) 0.101(16) -0.021(11) -0.004(14) -0.034(14)
C251 0.19(2) 0.086(12) 0.101(16) -0.021(11) -0.004(14) -0.034(14)
C261 0.19(2) 0.086(12) 0.101(16) -0.021(11) -0.004(14) -0.034(14)
C271 0.19(2) 0.086(12) 0.101(16) -0.021(11) -0.004(14) -0.034(14)
S22 0.145(8) 0.053(4) 0.076(5) 0.004(4) -0.020(5) -0.001(4)
O211 0.069(15) 0.013(8) 0.084(19) 0.000(11) 0.016(13) 0.002(8)
C212 0.19(2) 0.086(12) 0.101(16) -0.021(11) -0.004(14) -0.034(14)
C222 0.19(2) 0.086(12) 0.101(16) -0.021(11) -0.004(14) -0.034(14)
C232 0.19(2) 0.086(12) 0.101(16) -0.021(11) -0.004(14) -0.034(14)
C242 0.19(2) 0.086(12) 0.101(16) -0.021(11) -0.004(14) -0.034(14)
C252 0.19(2) 0.086(12) 0.101(16) -0.021(11) -0.004(14) -0.034(14)
C262 0.19(2) 0.086(12) 0.101(16) -0.021(11) -0.004(14) -0.034(14)
C272 0.19(2) 0.086(12) 0.101(16) -0.021(11) -0.004(14) -0.034(14)
O322 0.071(10) 0.126(12) 0.086(11) 0.051(10) -0.001(8) 0.003(9)
O321 0.071(10) 0.126(12) 0.086(11) 0.051(10) -0.001(8) 0.003(9)
O331 0.080(15) 0.14(2) 0.039(18) -0.061(16) 0.036(13) -0.075(15)
O332 0.080(15) 0.14(2) 0.039(18) -0.061(16) 0.036(13) -0.075(15)
C431 0.080(17) 0.049(13) 0.050(13) 0.006(10) -0.026(12) -0.008(12)
C432 0.080(17) 0.049(13) 0.050(13) 0.006(10) -0.026(12) -0.008(12)
C433 0.086(16) 0.13(2) 0.106(19) 0.033(16) -0.059(15) -0.063(15)
C434 0.086(16) 0.13(2) 0.106(19) 0.033(16) -0.059(15) -0.063(15)
C441 0.08(3) 0.07(3) 0.07(3) 0.00(2) -0.05(3) 0.00(2)
C442 0.13(6) 0.06(4) 0.06(4) 0.02(3) -0.02(4) -0.02(4)
C443 0.086(16) 0.13(2) 0.106(19) 0.033(16) -0.059(15) -0.063(15)
C444 0.086(16) 0.13(2) 0.106(19) 0.033(16) -0.059(15) -0.063(15)
N1A 0.037(8) 0.041(9) 0.060(11) 0.024(8) -0.028(8) -0.024(7)
C11A 0.040(11) 0.065(14) 0.045(12) 0.025(10) -0.017(9) -0.035(10)
C12A 0.047(11) 0.059(13) 0.049(12) 0.030(10) -0.011(9) -0.036(10)
C13A 0.048(12) 0.077(16) 0.052(13) 0.019(11) -0.017(10) -0.032(11)
C14A 0.074(18) 0.12(2) 0.059(16) 0.004(16) 0.000(13) -0.040(17)
C21A 0.044(12) 0.048(12) 0.081(16) 0.036(12) -0.032(12) -0.031(10)
C22A 0.048(13) 0.045(13) 0.11(2) 0.021(14) -0.026(14) -0.018(10)
C23A 0.09(2) 0.047(15) 0.14(3) 0.026(17) -0.03(2) -0.028(14)
C24A 0.12(3) 0.06(2) 0.23(5) 0.03(3) 0.00(3) 0.00(2)
C31A 0.045(11) 0.035(10) 0.052(12) 0.019(9) -0.010(9) -0.027(9)
C32A 0.045(11) 0.036(10) 0.049(11) 0.017(8) -0.016(9) -0.027(8)
C33A 0.049(11) 0.043(11) 0.045(11) 0.015(9) -0.016(9) -0.027(9)
C34A 0.069(16) 0.10(2) 0.070(17) 0.031(15) -0.022(13) -0.057(16)
C41A 0.042(11) 0.055(12) 0.059(13) 0.020(10) -0.029(10) -0.023(10)
C42A 0.046(12) 0.071(15) 0.070(16) 0.018(12) -0.021(11) -0.031(11)
N1B 0.034(8) 0.026(7) 0.031(8) -0.005(6) 0.000(6) -0.010(6)
C11B 0.032(9) 0.016(7) 0.035(9) -0.007(7) 0.000(7) -0.003(6)
C12B 0.041(10) 0.023(8) 0.042(10) -0.002(7) -0.008(8) -0.010(7)
C13B 0.040(10) 0.028(9) 0.062(13) -0.004(9) -0.003(9) -0.013(8)
C14B 0.077(16) 0.040(12) 0.076(17) 0.023(11) -0.016(13) -0.013(11)
C21B 0.032(9) 0.025(8) 0.026(9) -0.008(7) 0.003(7) 0.000(7)
C22B 0.038(10) 0.036(10) 0.032(10) -0.008(8) 0.001(8) -0.007(8)
C23B 0.050(11) 0.030(9) 0.035(10) -0.005(8) 0.001(8) -0.005(8)
C24B 0.061(14) 0.053(13) 0.044(12) -0.010(10) 0.018(10) -0.020(11)
C31B 0.040(10) 0.026(8) 0.036(10) -0.006(7) -0.009(8) -0.013(7)
C32B 0.042(10) 0.038(10) 0.040(11) -0.005(8) -0.005(8) -0.017(8)
C33B 0.049(11) 0.037(10) 0.045(11) -0.002(8) -0.006(9) -0.020(9)
C34B 0.046(12) 0.076(16) 0.066(15) -0.006(12) -0.004(11) -0.032(12)
C41B 0.035(9) 0.037(9) 0.026(9) -0.001(7) -0.005(7) -0.008(8)
C42B 0.057(13) 0.046(12) 0.048(12) -0.004(10) -0.011(10) 0.005(10)
O11S 0.077(12) 0.081(13) 0.115(16) 0.014(11) -0.044(12) -0.032(10)
C11S 0.09(2) 0.080(18) 0.064(16) -0.006(14) -0.021(15) -0.045(16)
C12S 0.09(2) 0.045(14) 0.10(2) 0.018(14) 0.021(17) 0.014(13)
C13S 0.106(16) 0.120(17) 0.114(17) 0.004(13) -0.026(12) -0.034(13)
C14S 0.106(16) 0.120(17) 0.114(17) 0.004(13) -0.026(12) -0.034(13)
O21S 0.08(3) 0.10(3) 0.09(3) -0.01(2) -0.05(2) 0.00(2)
C21S 0.05(2) 0.09(3) 0.06(2) -0.02(2) 0.012(17) -0.003(18)
C22S 0.05(2) 0.08(3) 0.03(2) 0.00(2) -0.005(18) 0.01(2)
C23S 0.05(2) 0.09(3) 0.06(2) -0.02(2) 0.012(17) -0.003(18)
O1W 0.15(3) 0.15(3) 0.15(3) 0.004(7) -0.024(9) -0.033(10)
O2W 0.11(2) 0.11(2) 0.11(2) 0.001(7) -0.020(8) -0.026(9)
O3W 0.10(2) 0.10(2) 0.10(2) 0.003(7) -0.020(8) -0.024(8)
O212 0.069(15) 0.013(8) 0.084(19) 0.000(11) 0.016(13) 0.002(8)
O221 0.145(8) 0.053(4) 0.076(5) 0.004(4) -0.020(5) -0.001(4)
O23 0.12(2) 0.16(2) 0.090(17) 0.011(16) 0.042(15) -0.030(18)
C15S 0.106(16) 0.120(17) 0.114(17) 0.004(13) -0.026(12) -0.034(13)
C16S 0.106(16) 0.120(17) 0.114(17) 0.004(13) -0.026(12) -0.034(13)
S1 0.073(5) 0.156(8) 0.054(4) -0.021(4) 0.000(3) -0.066(5)
O11 0.090(8) 0.123(10) 0.080(8) 0.002(7) -0.024(7) -0.035(7)
C11 0.113(10) 0.103(9) 0.097(9) -0.027(8) 0.001(8) -0.039(8)
O12 0.091(13) 0.153(19) 0.038(9) -0.038(10) 0.028(9) -0.075(13)
C12 0.067(16) 0.11(2) 0.048(14) -0.024(14) -0.003(12) -0.040(16)
O13 0.090(8) 0.123(10) 0.080(8) 0.002(7) -0.024(7) -0.035(7)
C13 0.057(15) 0.11(2) 0.056(15) -0.025(15) -0.007(12) -0.012(15)
C14 0.113(10) 0.103(9) 0.097(9) -0.027(8) 0.001(8) -0.039(8)
C15 0.113(10) 0.103(9) 0.097(9) -0.027(8) 0.001(8) -0.039(8)
C16 0.113(10) 0.103(9) 0.097(9) -0.027(8) 0.001(8) -0.039(8)
C17 0.113(10) 0.103(9) 0.097(9) -0.027(8) 0.001(8) -0.039(8)

loop_
_atom_type_symbol
_atom_type_description
_atom_type_scat_dispersion_real
_atom_type_scat_dispersion_imag
_atom_type_scat_source
C C 0.0033 0.0016 'International Tables Vol C Tables 4.2.6.8 and 6.1.1.4'
H H 0.0000 0.0000 'International Tables Vol C Tables 4.2.6.8 and 6.1.1.4'
N N 0.0061 0.0033 'International Tables Vol C Tables 4.2.6.8 and 6.1.1.4'
O O 0.0106 0.0060 'International Tables Vol C Tables 4.2.6.8 and 6.1.1.4'
S S 0.1246 0.1234 'International Tables Vol C Tables 4.2.6.8 and 6.1.1.4'
Br Br -0.2901 2.4595 'International Tables Vol C Tables 4.2.6.8 and 6.1.1.4'
Mo Mo -1.6832 0.6857 'International Tables Vol C Tables 4.2.6.8 and 6.1.1.4'

loop_
_geom_angle_atom_site_label_1
_geom_angle_atom_site_label_2
_geom_angle_atom_site_label_3
_geom_angle
_geom_angle_site_symmetry_1
_geom_angle_site_symmetry_3
O11 Mo1 Br4 92.9(6) . .
O11 Mo1 Br1 87.5(6) . .
Br4 Mo1 Br1 179.05(10) . .
O11 Mo1 Br3 88.6(6) . .
Br4 Mo1 Br3 90.91(9) . .
Br1 Mo1 Br3 89.98(8) . .
O11 Mo1 Br2 92.4(6) . 2_556
Br4 Mo1 Br2 89.59(8) . 2_556
Br1 Mo1 Br2 89.51(9) . 2_556
Br3 Mo1 Br2 178.85(10) . 2_556
O11 Mo1 Mo2 135.8(6) . .
Br4 Mo1 Mo2 60.22(7) . .
Br1 Mo1 Mo2 120.03(8) . .
Br3 Mo1 Mo2 60.11(7) . .
Br2 Mo1 Mo2 119.33(8) 2_556 .
O11 Mo1 Mo3 132.0(6) . .
Br4 Mo1 Mo3 120.41(9) . .
Br1 Mo1 Mo3 59.83(6) . .
Br3 Mo1 Mo3 59.89(6) . .
Br2 Mo1 Mo3 118.97(9) 2_556 .
Mo2 Mo1 Mo3 60.20(6) . .
O11 Mo1 Mo3 138.0(6) . 2_556
Br4 Mo1 Mo3 59.59(6) . 2_556
Br1 Mo1 Mo3 119.63(8) . 2_556
Br3 Mo1 Mo3 120.04(8) . 2_556
Br2 Mo1 Mo3 59.41(6) 2_556 2_556
Mo2 Mo1 Mo3 59.93(5) . 2_556
Mo3 Mo1 Mo3 89.93(6) . 2_556
O11 Mo1 Mo2 134.1(6) . 2_556
Br4 Mo1 Mo2 119.45(8) . 2_556
Br1 Mo1 Mo2 59.77(7) . 2_556
Br3 Mo1 Mo2 119.79(8) . 2_556
Br2 Mo1 Mo2 59.07(7) 2_556 2_556
Mo2 Mo1 Mo2 89.96(6) . 2_556
Mo3 Mo1 Mo2 59.89(6) . 2_556
Mo3 Mo1 Mo2 59.86(6) 2_556 2_556
O212 Mo2 O211 26.7(13) . .
O212 Mo2 Br2 103.0(2) . .
O211 Mo2 Br2 78.0(13) . .
O212 Mo2 Br1 92.7(3) . 2_556
O211 Mo2 Br1 83.6(10) . 2_556
Br2 Mo2 Br1 89.88(8) . 2_556
O212 Mo2 Br4 78.2(2) . .
O211 Mo2 Br4 103.2(13) . .
Br2 Mo2 Br4 178.78(10) . .
Br1 Mo2 Br4 90.28(8) 2_556 .
O212 Mo2 Br3 88.0(3) . .
O211 Mo2 Br3 97.0(10) . .
Br2 Mo2 Br3 89.74(8) . .
Br1 Mo2 Br3 179.21(10) 2_556 .
Br4 Mo2 Br3 90.08(9) . .
O212 Mo2 Mo1 123.9(3) . .
O211 Mo2 Mo1 148.2(12) . .
Br2 Mo2 Mo1 119.66(8) . .
Br1 Mo2 Mo1 119.99(7) 2_556 .
Br4 Mo2 Mo1 59.26(7) . .
Br3 Mo2 Mo1 59.66(7) . .
O212 Mo2 Mo3 126.86(19) . 2_556
O211 Mo2 Mo3 137.2(10) . 2_556
Br2 Mo2 Mo3 119.73(9) . 2_556
Br1 Mo2 Mo3 59.72(6) 2_556 2_556
Br4 Mo2 Mo3 59.39(6) . 2_556
Br3 Mo2 Mo3 119.93(8) . 2_556
Mo1 Mo2 Mo3 60.27(5) . 2_556
O212 Mo2 Mo3 141.2(2) . .
O211 Mo2 Mo3 129.6(12) . .
Br2 Mo2 Mo3 59.75(6) . .
Br1 Mo2 Mo3 119.57(8) 2_556 .
Br4 Mo2 Mo3 119.17(9) . .
Br3 Mo2 Mo3 59.65(6) . .
Mo1 Mo2 Mo3 59.92(5) . .
Mo3 Mo2 Mo3 89.97(6) 2_556 .
O212 Mo2 Mo1 145.1(3) . 2_556
O211 Mo2 Mo1 121.5(12) . 2_556
Br2 Mo2 Mo1 59.94(7) . 2_556
Br1 Mo2 Mo1 59.54(7) 2_556 2_556
Br4 Mo2 Mo1 119.17(8) . 2_556
Br3 Mo2 Mo1 119.68(8) . 2_556
Mo1 Mo2 Mo1 90.04(6) . 2_556
Mo3 Mo2 Mo1 59.79(6) 2_556 2_556
Mo3 Mo2 Mo1 60.03(5) . 2_556
O31 Mo3 Br4 86.6(4) . 2_556
O31 Mo3 Br2 92.3(4) . .
Br4 Mo3 Br2 89.68(9) 2_556 .
O31 Mo3 Br1 88.6(4) . .
Br4 Mo3 Br1 90.80(9) 2_556 .
Br2 Mo3 Br1 178.94(9) . .
O31 Mo3 Br3 93.6(4) . .
Br4 Mo3 Br3 179.29(10) 2_556 .
Br2 Mo3 Br3 89.66(9) . .
Br1 Mo3 Br3 89.86(9) . .
O31 Mo3 Mo1 136.2(3) . .
Br4 Mo3 Mo1 120.40(8) 2_556 .
Br2 Mo3 Mo1 119.18(8) . .
Br1 Mo3 Mo1 59.77(6) . .
Br3 Mo3 Mo1 59.75(7) . .
O31 Mo3 Mo2 131.2(4) . 2_556
Br4 Mo3 Mo2 60.09(7) 2_556 2_556
Br2 Mo3 Mo2 119.61(8) . 2_556
Br1 Mo3 Mo2 59.89(6) . 2_556
Br3 Mo3 Mo2 120.07(8) . 2_556
Mo1 Mo3 Mo2 60.32(6) . 2_556
O31 Mo3 Mo2 138.7(4) . .
Br4 Mo3 Mo2 119.44(8) 2_556 .
Br2 Mo3 Mo2 59.29(7) . .
Br1 Mo3 Mo2 119.66(8) . .
Br3 Mo3 Mo2 59.96(7) . .
Mo1 Mo3 Mo2 59.89(6) . .
Mo2 Mo3 Mo2 90.03(6) 2_556 .
O31 Mo3 Mo1 133.5(3) . 2_556
Br4 Mo3 Mo1 59.33(6) 2_556 2_556
Br2 Mo3 Mo1 59.81(7) . 2_556
Br1 Mo3 Mo1 119.69(7) . 2_556
Br3 Mo3 Mo1 120.07(8) . 2_556
Mo1 Mo3 Mo1 90.07(6) . 2_556
Mo2 Mo3 Mo1 59.80(6) 2_556 2_556
Mo2 Mo3 Mo1 60.11(6) . 2_556
O41 Mo4 Br8 93.8(3) . .
O41 Mo4 Br6 88.5(3) . .
Br8 Mo4 Br6 90.23(6) . .
O41 Mo4 Br5 92.3(3) . .
Br8 Mo4 Br5 89.51(6) . .
Br6 Mo4 Br5 179.14(7) . .
O41 Mo4 Br7 87.2(3) . 2_565
Br8 Mo4 Br7 179.02(7) . 2_565
Br6 Mo4 Br7 89.92(6) . 2_565
Br5 Mo4 Br7 90.33(6) . 2_565
O41 Mo4 Mo6 138.6(3) . .
Br8 Mo4 Mo6 59.45(5) . .
Br6 Mo4 Mo6 119.73(6) . .
Br5 Mo4 Mo6 59.45(5) . .
Br7 Mo4 Mo6 119.67(6) 2_565 .
O41 Mo4 Mo6 131.5(3) . 2_565
Br8 Mo4 Mo6 119.62(6) . 2_565
Br6 Mo4 Mo6 59.80(5) . 2_565
Br5 Mo4 Mo6 119.68(6) . 2_565
Br7 Mo4 Mo6 59.67(5) 2_565 2_565
Mo6 Mo4 Mo6 89.87(5) . 2_565
O41 Mo4 Mo5 135.9(3) . .
Br8 Mo4 Mo5 59.67(5) . .
Br6 Mo4 Mo5 59.75(5) . .
Br5 Mo4 Mo5 119.43(6) . .
Br7 Mo4 Mo5 119.63(6) 2_565 .
Mo6 Mo4 Mo5 59.98(5) . .
Mo6 Mo4 Mo5 59.95(5) 2_565 .
O41 Mo4 Mo5 133.9(3) . 2_565
Br8 Mo4 Mo5 119.38(6) . 2_565
Br6 Mo4 Mo5 119.73(6) . 2_565
Br5 Mo4 Mo5 59.75(5) . 2_565
Br7 Mo4 Mo5 59.73(5) 2_565 2_565
Mo6 Mo4 Mo5 59.94(4) . 2_565
Mo6 Mo4 Mo5 59.94(5) 2_565 2_565
Mo5 Mo4 Mo5 89.97(5) . 2_565
O51 Mo5 Br8 87.5(3) . .
O51 Mo5 Br6 93.9(3) . .
Br8 Mo5 Br6 90.09(6) . .
O51 Mo5 Br5 93.7(3) . 2_565
Br8 Mo5 Br5 178.76(7) . 2_565
Br6 Mo5 Br5 89.81(6) . 2_565
O51 Mo5 Br7 86.7(3) . .
Br8 Mo5 Br7 89.76(6) . .
Br6 Mo5 Br7 179.33(8) . .
Br5 Mo5 Br7 90.33(6) 2_565 .
O51 Mo5 Mo6 139.8(3) . 2_565
Br8 Mo5 Mo6 119.50(6) . 2_565
Br6 Mo5 Mo6 59.80(5) . 2_565
Br5 Mo5 Mo6 59.43(5) 2_565 2_565
Br7 Mo5 Mo6 119.75(6) . 2_565
O51 Mo5 Mo6 130.3(3) . .
Br8 Mo5 Mo6 59.38(5) . .
Br6 Mo5 Mo6 119.67(6) . .
Br5 Mo5 Mo6 119.66(6) 2_565 .
Br7 Mo5 Mo6 59.71(5) . .
Mo6 Mo5 Mo6 89.90(5) 2_565 .
O51 Mo5 Mo4 135.1(3) . .
Br8 Mo5 Mo4 59.49(5) . .
Br6 Mo5 Mo4 59.70(5) . .
Br5 Mo5 Mo4 119.45(6) 2_565 .
Br7 Mo5 Mo4 119.68(6) . .
Mo6 Mo5 Mo4 60.02(5) 2_565 .
Mo6 Mo5 Mo4 59.98(4) . .
O51 Mo5 Mo4 134.5(3) . 2_565
Br8 Mo5 Mo4 119.36(6) . 2_565
Br6 Mo5 Mo4 119.75(6) . 2_565
Br5 Mo5 Mo4 59.68(5) 2_565 2_565
Br7 Mo5 Mo4 59.80(5) . 2_565
Mo6 Mo5 Mo4 59.95(4) 2_565 2_565
Mo6 Mo5 Mo4 59.98(5) . 2_565
Mo4 Mo5 Mo4 90.03(5) . 2_565
O61 Mo6 Br8 93.7(3) . .
O61 Mo6 Br5 91.2(3) . .
Br8 Mo6 Br5 89.88(6) . .
O61 Mo6 Br7 89.0(3) . .
Br8 Mo6 Br7 90.06(6) . .
Br5 Mo6 Br7 179.79(7) . .
O61 Mo6 Br6 86.9(3) . 2_565
Br8 Mo6 Br6 179.38(7) . 2_565
Br5 Mo6 Br6 90.08(6) . 2_565
Br7 Mo6 Br6 89.98(6) . 2_565
O61 Mo6 Mo5 133.3(3) . 2_565
Br8 Mo6 Mo5 119.74(6) . 2_565
Br5 Mo6 Mo5 59.96(5) . 2_565
Br7 Mo6 Mo5 119.91(6) . 2_565
Br6 Mo6 Mo5 59.74(5) 2_565 2_565
O61 Mo6 Mo4 138.1(3) . .
Br8 Mo6 Mo4 59.63(5) . .
Br5 Mo6 Mo4 59.91(5) . .
Br7 Mo6 Mo4 119.89(6) . .
Br6 Mo6 Mo4 119.85(6) 2_565 .
Mo5 Mo6 Mo4 60.11(4) 2_565 .
O61 Mo6 Mo5 136.5(3) . .
Br8 Mo6 Mo5 59.75(5) . .
Br5 Mo6 Mo5 119.95(6) . .
Br7 Mo6 Mo5 59.85(5) . .
Br6 Mo6 Mo5 119.77(6) 2_565 .
Mo5 Mo6 Mo5 90.10(5) 2_565 .
Mo4 Mo6 Mo5 60.04(5) . .
O61 Mo6 Mo4 131.7(3) . 2_565
Br8 Mo6 Mo4 119.84(6) . 2_565
Br5 Mo6 Mo4 119.99(6) . 2_565
Br7 Mo6 Mo4 59.88(5) . 2_565
Br6 Mo6 Mo4 59.68(5) 2_565 2_565
Mo5 Mo6 Mo4 60.03(5) 2_565 2_565
Mo4 Mo6 Mo4 90.13(5) . 2_565
Mo5 Mo6 Mo4 60.09(5) . 2_565
Mo1 Br1 Mo3 60.40(6) . .
Mo1 Br1 Mo2 60.70(6) . 2_556
Mo3 Br1 Mo2 60.39(6) . 2_556
Mo2 Br2 Mo3 60.97(6) . .
Mo2 Br2 Mo1 60.99(6) . 2_556
Mo3 Br2 Mo1 60.78(6) . 2_556
Mo1 Br3 Mo3 60.35(6) . .
Mo1 Br3 Mo2 60.23(6) . .
Mo3 Br3 Mo2 60.39(6) . .
Mo1 Br4 Mo3 61.08(6) . 2_556
Mo1 Br4 Mo2 60.52(6) . .
Mo3 Br4 Mo2 60.52(6) 2_556 .
Mo6 Br5 Mo4 60.64(5) . .
Mo6 Br5 Mo5 60.61(5) . 2_565
Mo4 Br5 Mo5 60.57(5) . 2_565
Mo4 Br6 Mo5 60.55(5) . .
Mo4 Br6 Mo6 60.52(5) . 2_565
Mo5 Br6 Mo6 60.46(5) . 2_565
Mo6 Br7 Mo5 60.44(5) . .
Mo6 Br7 Mo4 60.45(5) . 2_565
Mo5 Br7 Mo4 60.47(5) . 2_565
Mo6 Br8 Mo4 60.92(5) . .
Mo6 Br8 Mo5 60.87(5) . .
Mo4 Br8 Mo5 60.84(5) . .
O31 S3 O321 116.4(8) . .
O31 S3 O331 125.1(7) . .
O321 S3 O331 90.6(6) . .
O31 S3 O322 119.9(14) . .
O321 S3 O322 3.7(13) . .
O331 S3 O322 89.3(16) . .
O31 S3 O332 96.5(7) . .
O321 S3 O332 116.8(7) . .
O331 S3 O332 30.97(17) . .
O322 S3 O332 116.5(16) . .
O31 S3 C31 106.0(8) . .
O321 S3 C31 112.8(7) . .
O331 S3 C31 105.2(8) . .
O322 S3 C31 109.9(13) . .
O332 S3 C31 106.5(8) . .
O43 S4 O42 112.8(12) . .
O43 S4 O41 114.2(10) . .
O42 S4 O41 109.4(8) . .
O43 S4 C41 107.8(9) . .
O42 S4 C41 108.1(11) . .
O41 S4 C41 104.0(7) . .
O53 S5 O52 116.0(9) . .
O53 S5 O51 111.6(8) . .
O52 S5 O51 110.4(7) . .
O53 S5 C51 107.5(9) . .
O52 S5 C51 106.5(8) . .
O51 S5 C51 104.0(8) . .
O63 S6 O62 115.6(8) . .
O63 S6 O61 112.1(7) . .
O62 S6 O61 110.6(7) . .
O63 S6 C61 108.2(7) . .
O62 S6 C61 107.3(7) . .
O61 S6 C61 102.0(7) . .
S3 O31 Mo3 142.8(9) . .
C36 C31 C32 120.6(16) . .
C36 C31 S3 119.3(14) . .
C32 C31 S3 120.1(14) . .
C31 C32 C33 118.2(18) . .
C31 C32 H32 120.9 . .
C33 C32 H32 120.9 . .
C34 C33 C32 121.9(19) . .
C34 C33 H33 119.1 . .
C32 C33 H33 119.1 . .
C35 C34 C33 118.1(18) . .
C35 C34 C37 121.3(19) . .
C33 C34 C37 120.5(19) . .
C34 C35 C36 120.5(19) . .
C34 C35 H35 119.7 . .
C36 C35 H35 119.7 . .
C31 C36 C35 120.4(18) . .
C31 C36 H36 119.8 . .
C35 C36 H36 119.8 . .
C34 C37 H37A 109.5 . .
C34 C37 H37B 109.5 . .
H37A C37 H37B 109.5 . .
C34 C37 H37C 109.5 . .
H37A C37 H37C 109.5 . .
H37B C37 H37C 109.5 . .
S4 O41 Mo4 131.9(6) . .
C46 C41 C42 121.4(17) . .
C46 C41 S4 118.1(15) . .
C42 C41 S4 120.5(16) . .
C41 C42 C43 119.1(19) . .
C41 C42 H42 120.5 . .
C43 C42 H42 120.5 . .
C44 C43 C42 121.3(19) . .
C44 C43 H43 119.4 . .
C42 C43 H43 119.4 . .
C45 C44 C43 117.6(17) . .
C45 C44 C47 122(2) . .
C43 C44 C47 121(2) . .
C44 C45 C46 122.0(19) . .
C44 C45 H45 119.0 . .
C46 C45 H45 119.0 . .
C41 C46 C45 118.5(18) . .
C41 C46 H46 120.7 . .
C45 C46 H46 120.7 . .
C44 C47 H47A 109.5 . .
C44 C47 H47B 109.5 . .
H47A C47 H47B 109.5 . .
C44 C47 H47C 109.5 . .
H47A C47 H47C 109.5 . .
H47B C47 H47C 109.5 . .
S5 O51 Mo5 137.3(7) . .
C52 C51 C56 119.5(18) . .
C52 C51 S5 120.6(16) . .
C56 C51 S5 119.9(14) . .
C51 C52 C53 117(2) . .
C51 C52 H52 121.3 . .
C53 C52 H52 121.3 . .
C54 C53 C52 123(2) . .
C54 C53 H53 118.4 . .
C52 C53 H53 118.4 . .
C55 C54 C53 117(2) . .
C55 C54 C57 123(2) . .
C53 C54 C57 121(2) . .
C54 C55 C56 123(2) . .
C54 C55 H55 118.3 . .
C56 C55 H55 118.3 . .
C55 C56 C51 120(2) . .
C55 C56 H56 120.1 . .
C51 C56 H56 120.1 . .
C54 C57 H57A 109.5 . .
C54 C57 H57B 109.5 . .
H57A C57 H57B 109.5 . .
C54 C57 H57C 109.5 . .
H57A C57 H57C 109.5 . .
H57B C57 H57C 109.5 . .
S6 O61 Mo6 141.4(6) . .
C66 C61 C62 120.6(14) . .
C66 C61 S6 119.6(12) . .
C62 C61 S6 119.8(12) . .
C61 C62 C63 119.7(16) . .
C61 C62 H62 120.2 . .
C63 C62 H62 120.2 . .
C64 C63 C62 120.7(16) . .
C64 C63 H63 119.6 . .
C62 C63 H63 119.6 . .
C65 C64 C63 119.0(15) . .
C65 C64 C67 122.1(17) . .
C63 C64 C67 118.9(18) . .
C64 C65 C66 121.2(16) . .
C64 C65 H65 119.4 . .
C66 C65 H65 119.4 . .
C61 C66 C65 118.8(16) . .
C61 C66 H66 120.6 . .
C65 C66 H66 120.6 . .
C64 C67 H67A 109.5 . .
C64 C67 H67B 109.5 . .
H67A C67 H67B 109.5 . .
C64 C67 H67C 109.5 . .
H67A C67 H67C 109.5 . .
H67B C67 H67C 109.5 . .
O23 S21 O211 112(2) . .
O23 S21 O221 122(2) . .
O211 S21 O221 78(2) . .
O23 S21 C211 120.0(10) . .
O211 S21 C211 121(2) . .
O221 S21 C211 96.8(8) . .
C221 C211 C261 120.0 . .
C221 C211 S21 117.8(4) . .
C261 C211 S21 122.1(5) . .
C231 C221 C211 120.0 . .
C231 C221 H221 120.0 . .
C211 C221 H221 120.0 . .
C221 C231 C241 120.0 . .
C221 C231 H231 120.0 . .
C241 C231 H231 120.0 . .
C231 C241 C251 120.0 . .
C231 C241 C271 116.1 . .
C251 C241 C271 123.9 . .
C261 C251 C241 120.0 . .
C261 C251 H251 120.0 . .
C241 C251 H251 120.0 . .
C251 C261 C211 120.0 . .
C251 C261 H261 120.0 . .
C211 C261 H261 120.0 . .
C241 C271 H27A 109.5 . .
C241 C271 H27B 109.5 . .
H27A C271 H27B 109.5 . .
C241 C271 H27C 109.5 . .
H27A C271 H27C 109.5 . .
H27B C271 H27C 109.5 . .
C241 C271 H27D 109.5 . .
H27A C271 H27D 141.1 . .
H27B C271 H27D 56.3 . .
H27C C271 H27D 56.3 . .
C241 C271 H27E 109.5 . .
H27A C271 H27E 56.3 . .
H27B C271 H27E 141.1 . .
H27C C271 H27E 56.3 . .
H27D C271 H27E 109.5 . .
C241 C271 H27F 109.5 . .
H27A C271 H27F 56.3 . .
H27B C271 H27F 56.3 . .
H27C C271 H27F 141.1 . .
H27D C271 H27F 109.5 . .
H27E C271 H27F 109.5 . .
O221 S22 O23 116.9(13) . .
O221 S22 O212 123.2(10) . .
O23 S22 O212 106.5(12) . .
O221 S22 C212 107(3) . .
O23 S22 C212 102(3) . .
O212 S22 C212 97(2) . .
S21 O211 Mo2 136(3) . .
C262 C212 C222 118(4) . .
C262 C212 S22 124(5) . .
C222 C212 S22 118(4) . .
C212 C222 C232 116(6) . .
C212 C222 H222 122.1 . .
C232 C222 H222 122.1 . .
C242 C232 C222 122(6) . .
C242 C232 H232 119.0 . .
C222 C232 H232 119.0 . .
C232 C242 C252 117(6) . .
C232 C242 C272 112(6) . .
C252 C242 C272 130(6) . .
C242 C252 C262 126(7) . .
C242 C252 H252 117.2 . .
C262 C252 H252 117.2 . .
C212 C262 C252 120(6) . .
C212 C262 H262 119.8 . .
C252 C262 H262 119.8 . .
C242 C272 H27G 109.5 . .
C242 C272 H27H 109.5 . .
H27G C272 H27H 109.5 . .
C242 C272 H27I 109.5 . .
H27G C272 H27I 109.5 . .
H27H C272 H27I 109.5 . .
C441 C431 C42B 109.6(18) . .
C441 C431 H43A 109.7 . .
C42B C431 H43A 109.7 . .
C441 C431 H43B 109.7 . .
C42B C431 H43B 109.7 . .
H43A C431 H43B 108.2 . .
C442 C432 C42B 117(5) . .
C442 C432 H43C 107.9 . .
C42B C432 H43C 107.9 . .
C442 C432 H43D 107.9 . .
C42B C432 H43D 107.9 . .
H43C C432 H43D 107.2 . .
C42A C433 C443 114.4(13) . .
C42A C433 H43E 108.7 . .
C443 C433 H43E 108.7 . .
C42A C433 H43F 108.7 . .
C443 C433 H43F 108.7 . .
H43E C433 H43F 107.6 . .
C42A C434 C444 129(9) . .
C42A C434 H43G 104.9 . .
C444 C434 H43G 104.9 . .
C42A C434 H43H 104.9 . .
C444 C434 H43H 104.9 . .
H43G C434 H43H 105.8 . .
C432 C442 H44D 109.5 . .
C432 C442 H44E 109.5 . .
H44D C442 H44E 109.5 . .
C432 C442 H44F 109.5 . .
H44D C442 H44F 109.5 . .
H44E C442 H44F 109.5 . .
C434 C444 H44J 109.5 . .
C434 C444 H44K 109.5 . .
H44J C444 H44K 109.5 . .
C434 C444 H44L 109.5 . .
H44J C444 H44L 109.5 . .
H44K C444 H44L 109.5 . .
C434 C444 H44M 109.5 . .
H44J C444 H44M 141.1 . .
H44K C444 H44M 56.3 . .
H44L C444 H44M 56.3 . .
C434 C444 H44N 109.5 . .
H44J C444 H44N 56.3 . .
H44K C444 H44N 141.1 . .
H44L C444 H44N 56.3 . .
H44M C444 H44N 109.5 . .
C434 C444 H44O 109.5 . .
H44J C444 H44O 56.3 . .
H44K C444 H44O 56.3 . .
H44L C444 H44O 141.1 . .
H44M C444 H44O 109.5 . .
H44N C444 H44O 109.5 . .
C21A N1A C11A 106.6(15) . .
C21A N1A C31A 110.7(13) . .
C11A N1A C31A 113.5(12) . .
C21A N1A C41A 111.3(15) . .
C11A N1A C41A 111.9(15) . .
C31A N1A C41A 102.9(12) . .
C12A C11A N1A 116.8(15) . .
C12A C11A H11A 108.1 . .
N1A C11A H11A 108.1 . .
C12A C11A H11B 108.1 . .
N1A C11A H11B 108.1 . .
H11A C11A H11B 107.3 . .
C11A C12A C13A 110.2(16) . .
C11A C12A H12A 109.6 . .
C13A C12A H12A 109.6 . .
C11A C12A H12B 109.6 . .
C13A C12A H12B 109.6 . .
H12A C12A H12B 108.1 . .
C14A C13A C12A 108.3(15) . .
C14A C13A H13A 110.0 . .
C12A C13A H13A 110.0 . .
C14A C13A H13B 110.0 . .
C12A C13A H13B 110.0 . .
H13A C13A H13B 108.4 . .
C13A C14A H14A 109.5 . .
C13A C14A H14B 109.5 . .
H14A C14A H14B 109.5 . .
C13A C14A H14C 109.5 . .
H14A C14A H14C 109.5 . .
H14B C14A H14C 109.5 . .
C22A C21A N1A 116.7(17) . .
C22A C21A H21A 108.1 . .
N1A C21A H21A 108.1 . .
C22A C21A H21B 108.1 . .
N1A C21A H21B 108.1 . .
H21A C21A H21B 107.3 . .
C21A C22A C23A 111(2) . .
C21A C22A H22A 109.4 . .
C23A C22A H22A 109.4 . .
C21A C22A H22B 109.4 . .
C23A C22A H22B 109.4 . .
H22A C22A H22B 108.0 . .
C22A C23A C24A 113(3) . .
C22A C23A H23A 109.1 . .
C24A C23A H23A 109.1 . .
C22A C23A H23B 109.1 . .
C24A C23A H23B 109.1 . .
H23A C23A H23B 107.8 . .
C23A C24A H24A 109.5 . .
C23A C24A H24B 109.5 . .
H24A C24A H24B 109.5 . .
C23A C24A H24C 109.5 . .
H24A C24A H24C 109.5 . .
H24B C24A H24C 109.5 . .
N1A C31A C32A 113.9(9) . .
N1A C31A H31A 108.8 . .
C32A C31A H31A 108.8 . .
N1A C31A H31B 108.8 . .
C32A C31A H31B 108.8 . .
H31A C31A H31B 107.7 . .
C33A C32A C31A 109.2(13) . .
C33A C32A H32A 109.8 . .
C31A C32A H32A 109.8 . .
C33A C32A H32B 109.8 . .
C31A C32A H32B 109.8 . .
H32A C32A H32B 108.3 . .
C34A C33A C32A 112.0(16) . .
C34A C33A H33A 109.2 . .
C32A C33A H33A 109.2 . .
C34A C33A H33B 109.2 . .
C32A C33A H33B 109.2 . .
H33A C33A H33B 107.9 . .
C33A C34A H34A 109.5 . .
C33A C34A H34B 109.5 . .
H34A C34A H34B 109.5 . .
C33A C34A H34C 109.5 . .
H34A C34A H34C 109.5 . .
H34B C34A H34C 109.5 . .
C42A C41A N1A 117.4(14) . .
C42A C41A H41A 108.0 . .
N1A C41A H41A 108.0 . .
C42A C41A H41B 108.0 . .
N1A C41A H41B 108.0 . .
H41A C41A H41B 107.2 . .
C433 C42A C434 3(7) . .
C433 C42A C41A 108.9(7) . .
C434 C42A C41A 108(5) . .
C433 C42A H42A 109.9 . .
C434 C42A H42A 107.9 . .
C41A C42A H42A 109.9 . .
C433 C42A H42B 109.9 . .
C434 C42A H42B 112.5 . .
C41A C42A H42B 109.9 . .
H42A C42A H42B 108.3 . .
C21B N1B C11B 111.1(12) . .
C21B N1B C41B 111.8(13) . .
C11B N1B C41B 104.5(12) . .
C21B N1B C31B 104.9(11) . .
C11B N1B C31B 112.0(11) . .
C41B N1B C31B 112.7(11) . .
C12B C11B N1B 114.5(13) . .
C12B C11B H11C 108.6 . .
N1B C11B H11C 108.6 . .
C12B C11B H11D 108.6 . .
N1B C11B H11D 108.6 . .
H11C C11B H11D 107.6 . .
C11B C12B C13B 109.5(15) . .
C11B C12B H12C 109.8 . .
C13B C12B H12C 109.8 . .
C11B C12B H12D 109.8 . .
C13B C12B H12D 109.8 . .
H12C C12B H12D 108.2 . .
C12B C13B C14B 110.2(15) . .
C12B C13B H13C 109.6 . .
C14B C13B H13C 109.6 . .
C12B C13B H13D 109.6 . .
C14B C13B H13D 109.6 . .
H13C C13B H13D 108.1 . .
C13B C14B H14D 109.5 . .
C13B C14B H14E 109.5 . .
H14D C14B H14E 109.5 . .
C13B C14B H14F 109.5 . .
H14D C14B H14F 109.5 . .
H14E C14B H14F 109.5 . .
C22B C21B N1B 117.0(13) . .
C22B C21B H21C 108.0 . .
N1B C21B H21C 108.0 . .
C22B C21B H21D 108.0 . .
N1B C21B H21D 108.0 . .
H21C C21B H21D 107.3 . .
C21B C22B C23B 109.9(14) . .
C21B C22B H22C 109.7 . .
C23B C22B H22C 109.7 . .
C21B C22B H22D 109.7 . .
C23B C22B H22D 109.7 . .
H22C C22B H22D 108.2 . .
C24B C23B C22B 114.3(16) . .
C24B C23B H23C 108.7 . .
C22B C23B H23C 108.7 . .
C24B C23B H23D 108.7 . .
C22B C23B H23D 108.7 . .
H23C C23B H23D 107.6 . .
C23B C24B H24D 109.5 . .
C23B C24B H24E 109.5 . .
H24D C24B H24E 109.5 . .
C23B C24B H24F 109.5 . .
H24D C24B H24F 109.5 . .
H24E C24B H24F 109.5 . .
C32B C31B N1B 115.3(10) . .
C32B C31B H31C 108.5 . .
N1B C31B H31C 108.5 . .
C32B C31B H31D 108.5 . .
N1B C31B H31D 108.5 . .
H31C C31B H31D 107.5 . .
C33B C32B C31B 108.1(14) . .
C33B C32B H32C 110.1 . .
C31B C32B H32C 110.1 . .
C33B C32B H32D 110.1 . .
C31B C32B H32D 110.1 . .
H32C C32B H32D 108.4 . .
C32B C33B C34B 111.9(16) . .
C32B C33B H33C 109.2 . .
C34B C33B H33C 109.2 . .
C32B C33B H33D 109.2 . .
C34B C33B H33D 109.2 . .
H33C C33B H33D 107.9 . .
C33B C34B H34D 109.5 . .
C33B C34B H34E 109.5 . .
H34D C34B H34E 109.5 . .
C33B C34B H34F 109.5 . .
H34D C34B H34F 109.5 . .
H34E C34B H34F 109.5 . .
C42B C41B N1B 115.3(12) . .
C42B C41B H41C 108.4 . .
N1B C41B H41C 108.4 . .
C42B C41B H41D 108.4 . .
N1B C41B H41D 108.4 . .
H41C C41B H41D 107.5 . .
C41B C42B C431 110.6(7) . .
C41B C42B C432 114(2) . .
C431 C42B C432 3(2) . .
C41B C42B H42C 109.5 . .
C431 C42B H42C 109.5 . .
C432 C42B H42C 108.5 . .
C41B C42B H42D 109.5 . .
C431 C42B H42D 109.5 . .
C432 C42B H42D 107.5 . .
H42C C42B H42D 108.1 . .
C12S O11S C15S 130(2) . .
C12S O11S C13S 99(3) . .
C15S O11S C13S 37(3) . .
C12S C11S H11E 109.5 . .
C12S C11S H11F 109.5 . .
H11E C11S H11F 109.5 . .
C12S C11S H11G 109.5 . .
H11E C11S H11G 109.5 . .
H11F C11S H11G 109.5 . .
O11S C12S C11S 111(2) . .
O11S C12S H12E 109.5 . .
C11S C12S H12E 109.5 . .
O11S C12S H12F 109.5 . .
C11S C12S H12F 109.5 . .
H12E C12S H12F 108.1 . .
C14S C13S O11S 110(4) . .
C14S C13S H13E 109.8 . .
O11S C13S H13E 109.8 . .
C14S C13S H13F 109.8 . .
O11S C13S H13F 109.8 . .
H13E C13S H13F 108.2 . .
C22S C21S H21E 109.5 . .
C22S C21S H21F 109.5 . .
H21E C21S H21F 109.5 . .
C22S C21S H21G 109.5 . .
H21E C21S H21G 109.5 . .
H21F C21S H21G 109.5 . .
O21S C22S C23S 123(5) . .
O21S C22S C21S 120(5) . .
C23S C22S C21S 117(4) . .
C22S C23S H23E 109.5 . .
C22S C23S H23F 109.5 . .
H23E C23S H23F 109.5 . .
C22S C23S H23G 109.5 . .
H23E C23S H23G 109.5 . .
H23F C23S H23G 109.5 . .
S22 O212 Mo2 125.1(8) . .
S22 O221 S21 7.3(6) . .
S21 O23 S22 5.7(7) . .
O11S C15S C16S 104.9(10) . .
O11S C15S H15A 110.8 . .
C16S C15S H15A 110.8 . .
O11S C15S H15B 110.8 . .
C16S C15S H15B 110.8 . .
H15A C15S H15B 108.8 . .
C15S C16S H16A 109.5 . .
C15S C16S H16B 109.5 . .
H16A C16S H16B 109.5 . .
C15S C16S H16C 109.5 . .
H16A C16S H16C 109.5 . .
H16B C16S H16C 109.5 . .
C15S C16S H16D 109.5 . .
H16A C16S H16D 141.1 . .
H16B C16S H16D 56.3 . .
H16C C16S H16D 56.3 . .
C15S C16S H16E 109.5 . .
H16A C16S H16E 56.3 . .
H16B C16S H16E 141.1 . .
H16C C16S H16E 56.3 . .
H16D C16S H16E 109.5 . .
C15S C16S H16F 109.5 . .
H16A C16S H16F 56.3 . .
H16B C16S H16F 56.3 . .
H16C C16S H16F 141.1 . .
H16D C16S H16F 109.5 . .
H16E C16S H16F 109.5 . .
O12 S1 O11 114.7(13) . .
O12 S1 O13 107.5(14) . .
O11 S1 O13 116.0(13) . .
O12 S1 C11 110.3(15) . .
O11 S1 C11 101.2(15) . .
O13 S1 C11 106.7(16) . .
S1 O11 Mo1 134.7(13) . .
C16 C11 C12 122(4) . .
C16 C11 S1 125(3) . .
C12 C11 S1 113(3) . .
C13 C12 C11 121(3) . .
C13 C12 H12 119.5 . .
C11 C12 H12 119.5 . .
C12 C13 C14 121(3) . .
C12 C13 H13 119.7 . .
C14 C13 H13 119.7 . .
C13 C14 C15 117(3) . .
C13 C14 C17 113(3) . .
C15 C14 C17 129(4) . .
C14 C15 C16 119(4) . .
C14 C15 H15 120.6 . .
C16 C15 H15 120.6 . .
C11 C16 C15 120(4) . .
C11 C16 H16 120.0 . .
C15 C16 H16 120.0 . .

loop_
_geom_bond_atom_site_label_1
_geom_bond_atom_site_label_2
_geom_bond_distance
_geom_bond_site_symmetry_2
Mo1 O11 2.13(2) .
Mo1 Br4 2.578(3) .
Mo1 Br1 2.595(3) .
Mo1 Br3 2.596(3) .
Mo1 Br2 2.598(3) 2_556
Mo1 Mo2 2.611(2) .
Mo1 Mo3 2.611(2) .
Mo1 Mo3 2.6231(19) 2_556
Mo1 Mo2 2.625(2) 2_556
Mo2 O212 2.151(8) .
Mo2 O211 2.22(4) .
Mo2 Br2 2.575(3) .
Mo2 Br1 2.601(2) 2_556
Mo2 Br4 2.603(3) .
Mo2 Br3 2.608(3) .
Mo2 Mo3 2.6142(19) 2_556
Mo2 Mo3 2.619(2) .
Mo2 Mo1 2.625(2) 2_556
Mo3 O31 2.202(11) .
Mo3 Br4 2.584(2) 2_556
Mo3 Br2 2.587(2) .
Mo3 Br1 2.597(2) .
Mo3 Br3 2.599(2) .
Mo3 Mo2 2.614(2) 2_556
Mo3 Mo1 2.6231(19) 2_556
Mo4 O41 2.115(10) .
Mo4 Br8 2.5905(18) .
Mo4 Br6 2.6032(19) .
Mo4 Br5 2.6049(19) .
Mo4 Br7 2.6105(18) 2_565
Mo4 Mo6 2.6241(16) .
Mo4 Mo6 2.6253(17) 2_565
Mo4 Mo5 2.6257(17) .
Mo4 Mo5 2.6282(16) 2_565
Mo5 O51 2.124(11) .
Mo5 Br8 2.5953(19) .
Mo5 Br6 2.6047(17) .
Mo5 Br5 2.6066(19) 2_565
Mo5 Br7 2.6089(17) .
Mo5 Mo6 2.6236(16) 2_565
Mo5 Mo6 2.6242(17) .
Mo5 Mo4 2.6282(16) 2_565
Mo6 O61 2.114(10) .
Mo6 Br8 2.5856(17) .
Mo6 Br5 2.5928(19) .
Mo6 Br7 2.6050(19) .
Mo6 Br6 2.6063(17) 2_565
Mo6 Mo5 2.6236(16) 2_565
Mo6 Mo4 2.6253(17) 2_565
Br1 Mo2 2.601(2) 2_556
Br2 Mo1 2.598(3) 2_556
Br4 Mo3 2.584(2) 2_556
Br5 Mo5 2.6066(19) 2_565
Br6 Mo6 2.6063(17) 2_565
Br7 Mo4 2.6105(18) 2_565
S3 O31 1.310(10) .
S3 O321 1.363(10) .
S3 O331 1.428(9) .
S3 O322 1.431(15) .
S3 O332 1.450(8) .
S3 C31 1.772(16) .
S4 O43 1.388(18) .
S4 O42 1.48(2) .
S4 O41 1.505(12) .
S4 C41 1.771(17) .
S5 O53 1.427(14) .
S5 O52 1.449(14) .
S5 O51 1.475(12) .
S5 C51 1.777(18) .
S6 O63 1.436(12) .
S6 O62 1.441(13) .
S6 O61 1.492(11) .
S6 C61 1.758(15) .
C31 C36 1.36(3) .
C31 C32 1.37(3) .
C32 C33 1.39(3) .
C32 H32 0.9500 .
C33 C34 1.37(3) .
C33 H33 0.9500 .
C34 C35 1.36(3) .
C34 C37 1.53(3) .
C35 C36 1.38(3) .
C35 H35 0.9500 .
C36 H36 0.9500 .
C37 H37A 0.9800 .
C37 H37B 0.9800 .
C37 H37C 0.9800 .
C41 C46 1.35(3) .
C41 C42 1.36(3) .
C42 C43 1.39(3) .
C42 H42 0.9500 .
C43 C44 1.38(3) .
C43 H43 0.9500 .
C44 C45 1.36(3) .
C44 C47 1.50(3) .
C45 C46 1.40(3) .
C45 H45 0.9500 .
C46 H46 0.9500 .
C47 H47A 0.9800 .
C47 H47B 0.9800 .
C47 H47C 0.9800 .
C51 C52 1.37(3) .
C51 C56 1.38(3) .
C52 C53 1.42(3) .
C52 H52 0.9500 .
C53 C54 1.35(3) .
C53 H53 0.9500 .
C54 C55 1.35(3) .
C54 C57 1.49(3) .
C55 C56 1.37(3) .
C55 H55 0.9500 .
C56 H56 0.9500 .
C57 H57A 0.9800 .
C57 H57B 0.9800 .
C57 H57C 0.9800 .
C61 C66 1.39(2) .
C61 C62 1.39(2) .
C62 C63 1.40(2) .
C62 H62 0.9500 .
C63 C64 1.39(3) .
C63 H63 0.9500 .
C64 C65 1.38(3) .
C64 C67 1.52(2) .
C65 C66 1.41(2) .
C65 H65 0.9500 .
C66 H66 0.9500 .
C67 H67A 0.9800 .
C67 H67B 0.9800 .
C67 H67C 0.9800 .
S21 O23 1.323(13) .
S21 O211 1.446(17) .
S21 O221 1.51(3) .
S21 C211 1.724(18) .
C211 C221 1.3900 .
C211 C261 1.3900 .
C221 C231 1.3900 .
C221 H221 0.9500 .
C231 C241 1.3900 .
C231 H231 0.9500 .
C241 C251 1.3900 .
C241 C271 1.5928 .
C251 C261 1.3900 .
C251 H251 0.9500 .
C261 H261 0.9500 .
C271 H27A 0.9800 .
C271 H27B 0.9800 .
C271 H27C 0.9800 .
C271 H27D 0.9800 .
C271 H27E 0.9800 .
C271 H27F 0.9800 .
S22 O221 1.44(2) .
S22 O23 1.467(16) .
S22 O212 1.534(16) .
S22 C212 1.739(18) .
C212 C262 1.34(8) .
C212 C222 1.46(8) .
C222 C232 1.52(7) .
C222 H222 0.9500 .
C232 C242 1.27(8) .
C232 H232 0.9500 .
C242 C252 1.37(8) .
C242 C272 1.56(7) .
C252 C262 1.36(7) .
C252 H252 0.9500 .
C262 H262 0.9500 .
C272 H27G 0.9800 .
C272 H27H 0.9800 .
C272 H27I 0.9800 .
C431 C441 1.49(5) .
C431 C42B 1.5090 .
C431 H43A 0.9900 .
C431 H43B 0.9900 .
C432 C442 1.39(8) .
C432 C42B 1.54(5) .
C432 H43C 0.9900 .
C432 H43D 0.9900 .
C433 C42A 1.4939 .
C433 C443 1.523(16) .
C433 H43E 0.9900 .
C433 H43F 0.9900 .
C434 C42A 1.52(12) .
C434 C444 1.543(19) .
C434 H43G 0.9900 .
C434 H43H 0.9900 .
C441 H44A 0.9800 .
C441 H44B 0.9800 .
C441 H44C 0.9800 .
C442 H44D 0.9800 .
C442 H44E 0.9800 .
C442 H44F 0.9800 .
C443 H44G 0.9800 .
C443 H44H 0.9800 .
C443 H44I 0.9800 .
C444 H44J 0.9800 .
C444 H44K 0.9800 .
C444 H44L 0.9800 .
C444 H44M 0.9800 .
C444 H44N 0.9800 .
C444 H44O 0.9800 .
N1A C21A 1.50(3) .
N1A C11A 1.51(3) .
N1A C31A 1.533(15) .
N1A C41A 1.54(2) .
C11A C12A 1.50(3) .
C11A H11A 0.9900 .
C11A H11B 0.9900 .
C12A C13A 1.54(3) .
C12A H12A 0.9900 .
C12A H12B 0.9900 .
C13A C14A 1.53(3) .
C13A H13A 0.9900 .
C13A H13B 0.9900 .
C14A H14A 0.9800 .
C14A H14B 0.9800 .
C14A H14C 0.9800 .
C21A C22A 1.46(3) .
C21A H21A 0.9900 .
C21A H21B 0.9900 .
C22A C23A 1.50(3) .
C22A H22A 0.9900 .
C22A H22B 0.9900 .
C23A C24A 1.52(5) .
C23A H23A 0.9900 .
C23A H23B 0.9900 .
C24A H24A 0.9800 .
C24A H24B 0.9800 .
C24A H24C 0.9800 .
C31A C32A 1.549(19) .
C31A H31A 0.9900 .
C31A H31B 0.9900 .
C32A C33A 1.52(2) .
C32A H32A 0.9900 .
C32A H32B 0.9900 .
C33A C34A 1.50(3) .
C33A H33A 0.9900 .
C33A H33B 0.9900 .
C34A H34A 0.9800 .
C34A H34B 0.9800 .
C34A H34C 0.9800 .
C41A C42A 1.535(19) .
C41A H41A 0.9900 .
C41A H41B 0.9900 .
C42A H42A 0.9900 .
C42A H42B 0.9900 .
N1B C21B 1.52(2) .
N1B C11B 1.527(19) .
N1B C41B 1.53(2) .
N1B C31B 1.545(16) .
C11B C12B 1.50(2) .
C11B H11C 0.9900 .
C11B H11D 0.9900 .
C12B C13B 1.52(2) .
C12B H12C 0.9900 .
C12B H12D 0.9900 .
C13B C14B 1.56(2) .
C13B H13C 0.9900 .
C13B H13D 0.9900 .
C14B H14D 0.9800 .
C14B H14E 0.9800 .
C14B H14F 0.9800 .
C21B C22B 1.51(2) .
C21B H21C 0.9900 .
C21B H21D 0.9900 .
C22B C23B 1.52(2) .
C22B H22C 0.9900 .
C22B H22D 0.9900 .
C23B C24B 1.50(3) .
C23B H23C 0.9900 .
C23B H23D 0.9900 .
C24B H24D 0.9800 .
C24B H24E 0.9800 .
C24B H24F 0.9800 .
C31B C32B 1.53(2) .
C31B H31C 0.9900 .
C31B H31D 0.9900 .
C32B C33B 1.51(2) .
C32B H32C 0.9900 .
C32B H32D 0.9900 .
C33B C34B 1.53(3) .
C33B H33C 0.9900 .
C33B H33D 0.9900 .
C34B H34D 0.9800 .
C34B H34E 0.9800 .
C34B H34F 0.9800 .
C41B C42B 1.504(18) .
C41B H41C 0.9900 .
C41B H41D 0.9900 .
C42B H42C 0.9900 .
C42B H42D 0.9900 .
O11S C12S 1.36(3) .
O11S C15S 1.39(2) .
O11S C13S 1.50(6) .
C11S C12S 1.53(4) .
C11S H11E 0.9800 .
C11S H11F 0.9800 .
C11S H11G 0.9800 .
C12S H12E 0.9900 .
C12S H12F 0.9900 .
C13S C14S 1.50(6) .
C13S H13E 0.9900 .
C13S H13F 0.9900 .
C14S H14G 0.9800 .
C14S H14 0.9800 .
C14S H14I 0.9800 .
O21S C22S 1.19(5) .
C21S C22S 1.53(7) .
C21S H21E 0.9800 .
C21S H21F 0.9800 .
C21S H21G 0.9800 .
C22S C23S 1.36(7) .
C23S H23E 0.9800 .
C23S H23F 0.9800 .
C23S H23G 0.9800 .
C15S C16S 1.6273 .
C15S H15A 0.9900 .
C15S H15B 0.9900 .
C16S H16A 0.9800 .
C16S H16B 0.9800 .
C16S H16C 0.9800 .
C16S H16D 0.9800 .
C16S H16E 0.9800 .
C16S H16F 0.9800 .
S1 O12 1.287(18) .
S1 O11 1.50(2) .
S1 O13 1.55(2) .
S1 C11 1.80(4) .
C11 C16 1.28(5) .
C11 C12 1.40(5) .
C12 C13 1.36(4) .
C12 H12 0.9500 .
C13 C14 1.40(5) .
C13 H13 0.9500 .
C14 C15 1.42(5) .
C14 C17 1.54(5) .
C15 C16 1.46(5) .
C15 H15 0.9500 .
C16 H16 0.9500 .
C17 H17A 0.9800 .
C17 H17B 0.9800 .
C17 H17C 0.9800 .
